data_7130864
loop_
_publ_author_name
'Stefanowska, Kinga'
'Sokolnicki, Tomasz'
'Walkowiak, J\;edrzej'
'Czapik, Agnieszka'
'Franczyk, Adrian'

_publ_section_title
;
 Directed <i>cis</i>-hydrosilylation of borylalkynes to borylsilylalkenes.
;
_journal_issue 86
_journal_name_full 'Chemical communications (Cambridge, England)'
_journal_page_first 12046
_journal_page_last 12049
_journal_paper_doi 10.1039/d2cc04318a
_journal_volume 58
_journal_year 2022
_chemical_formula_moiety 'C26 H29 B O2 Si'
_chemical_formula_sum 'C26 H29 B O2 Si'
_chemical_formula_weight 412.41
_space_group_crystal_system triclinic
_space_group_IT_number 2
_space_group_name_Hall '-P 1'
_space_group_name_H-M_alt 'P -1'
_atom_sites_solution_hydrogens geom
_audit_creation_method SHELXL-2018/3
_audit_update_record
;
2021-09-03 deposited with the CCDC.	2022-09-23 downloaded from the CCDC.
;
_cell_angle_alpha 96.7187(14)
_cell_angle_beta 112.3612(19)
_cell_angle_gamma 114.9700(17)
_cell_formula_units_Z 12
_cell_length_a 19.7542(4)
_cell_length_b 20.3725(3)
_cell_length_c 21.9182(5)
_cell_measurement_reflns_used 9346
_cell_measurement_temperature 130(2)
_cell_measurement_theta_max 73.9340
_cell_measurement_theta_min 3.1770
_cell_volume 6977.9(3)
_computing_cell_refinement 'CrysAlisPro 1.171.41.110a (Rigaku OD, 2021)'
_computing_data_collection 'CrysAlisPro 1.171.41.110a (Rigaku OD, 2021)'
_computing_data_reduction 'CrysAlisPro 1.171.41.110a (Rigaku OD, 2021)'
_computing_structure_refinement 'SHELXL-2018/3 (Sheldrick, 2015)'
_computing_structure_solution 'SHELXT 2018/2 (Sheldrick, 2015)'
_diffrn_ambient_temperature 130(2)
_diffrn_detector_area_resol_mean 10.5384
_diffrn_measured_fraction_theta_full 1.000
_diffrn_measured_fraction_theta_max 0.985
_diffrn_measurement_device_type 'SuperNova, Single source at offset/far, Atlas'
_diffrn_measurement_method '\w scans'
_diffrn_radiation_type CuK\a
_diffrn_radiation_wavelength 1.54184
_diffrn_reflns_av_R_equivalents 0.0268
_diffrn_reflns_av_unetI/netI 0.0200
_diffrn_reflns_Laue_measured_fraction_full 1.000
_diffrn_reflns_Laue_measured_fraction_max 0.985
_diffrn_reflns_limit_h_max 24
_diffrn_reflns_limit_h_min -24
_diffrn_reflns_limit_k_max 22
_diffrn_reflns_limit_k_min -25
_diffrn_reflns_limit_l_max 27
_diffrn_reflns_limit_l_min -27
_diffrn_reflns_number 106159
_diffrn_reflns_point_group_measured_fraction_full 1.000
_diffrn_reflns_point_group_measured_fraction_max 0.985
_diffrn_reflns_theta_full 67.684
_diffrn_reflns_theta_max 74.326
_diffrn_reflns_theta_min 2.310
_diffrn_source 'micro-focus sealed X-ray tube'
_exptl_absorpt_coefficient_mu 1.028
_exptl_absorpt_correction_T_max 1.00000
_exptl_absorpt_correction_T_min 0.96395
_exptl_absorpt_correction_type multi-scan
_exptl_absorpt_process_details
;
CrysAlisPro 1.171.41.110a (Rigaku Oxford Diffraction, 2021)
Empirical absorption correction using spherical harmonics,
implemented in SCALE3 ABSPACK scaling algorithm.
;
_exptl_crystal_colour colourless
_exptl_crystal_density_diffrn 1.178
_exptl_crystal_description plate
_exptl_crystal_F_000 2640
_exptl_crystal_size_max 0.200
_exptl_crystal_size_mid 0.150
_exptl_crystal_size_min 0.050
_refine_diff_density_max 0.338
_refine_diff_density_min -0.367
_refine_diff_density_rms 0.040
_refine_ls_extinction_method none
_refine_ls_goodness_of_fit_ref 1.070
_refine_ls_hydrogen_treatment constr
_refine_ls_matrix_type full
_refine_ls_number_parameters 2059
_refine_ls_number_reflns 28031
_refine_ls_number_restraints 354
_refine_ls_restrained_S_all 1.065
_refine_ls_R_factor_all 0.0564
_refine_ls_R_factor_gt 0.0436
_refine_ls_shift/su_max 0.002
_refine_ls_shift/su_mean 0.000
_refine_ls_structure_factor_coef Fsqd
_refine_ls_weighting_details 'w=1/[\s^2^(Fo^2^)+(0.0716P)^2^+1.1137P] where P=(Fo^2^+2Fc^2^)/3'
_refine_ls_weighting_scheme calc
_refine_ls_wR_factor_gt 0.1296
_refine_ls_wR_factor_ref 0.1430
_reflns_Friedel_coverage 0.000
_reflns_number_gt 21060
_reflns_number_total 28031
_reflns_threshold_expression 'I > 2\s(I)'
_cod_data_source_file d2cc04318a2.cif
_cod_data_source_block DATA-III
_cod_depositor_comments 'Adding full bibliography for 7130861--7130865.cif.'
_cod_database_code 7130864
_shelx_shelxl_version_number 2018/3
_shelx_space_group_comment
;
The symmetry employed for this shelxl refinement is uniquely defined
by the following loop, which should always be used as a source of
symmetry information in preference to the above space-group names.
They are only intended as comments.
;
_shelx_estimated_absorpt_t_min 0.821
_shelx_estimated_absorpt_t_max 0.950

loop_
_space_group_symop_operation_xyz
'x, y, z'
'-x, -y, -z'

loop_
_atom_site_label
_atom_site_type_symbol
_atom_site_fract_x
_atom_site_fract_y
_atom_site_fract_z
_atom_site_U_iso_or_equiv
_atom_site_adp_type
_atom_site_occupancy
_atom_site_site_symmetry_order
_atom_site_calc_flag
_atom_site_refinement_flags_posn
_atom_site_refinement_flags_adp
_atom_site_refinement_flags_occupancy
_atom_site_disorder_assembly
_atom_site_disorder_group
Si1A Si 1.05239(2) 0.81611(2) 0.52856(2) 0.02434(8) Uani 1 1 d . . . . .
O1A O 0.95079(6) 0.79074(5) 0.25631(5) 0.0324(2) Uani 1 1 d . . . . .
O2A O 1.02999(6) 0.91564(5) 0.32826(5) 0.02777(19) Uani 1 1 d . . . . .
C1A C 1.03996(8) 0.85374(7) 0.45312(7) 0.0279(3) Uani 1 1 d . . . . .
H1A H 1.061028 0.907267 0.462918 0.034 Uiso 1 1 calc R U . . .
C2A C 1.00360(9) 0.81051(8) 0.38680(7) 0.0311(3) Uani 1 1 d . . . . .
H2A H 0.981338 0.756876 0.377394 0.037 Uiso 1 1 calc R U . . .
C3A C 0.97207(9) 0.83715(7) 0.21338(7) 0.0294(3) Uani 1 1 d . . . . .
C4A C 0.99672(8) 0.91743(7) 0.25661(7) 0.0279(3) Uani 1 1 d . . . . .
C5A C 0.89565(11) 0.80264(9) 0.14121(8) 0.0461(4) Uani 1 1 d . . . . .
H5AA H 0.885786 0.753430 0.116739 0.069 Uiso 1 1 calc R U . . .
H5AB H 0.906384 0.837733 0.114585 0.069 Uiso 1 1 calc R U . . .
H5AC H 0.845415 0.794464 0.145683 0.069 Uiso 1 1 calc R U . . .
C6A C 1.04611(11) 0.83502(9) 0.20917(8) 0.0410(3) Uani 1 1 d . . . . .
H6AA H 1.095685 0.859928 0.255869 0.062 Uiso 1 1 calc R U . . .
H6AB H 1.059863 0.862187 0.177711 0.062 Uiso 1 1 calc R U . . .
H6AC H 1.030581 0.781575 0.191210 0.062 Uiso 1 1 calc R U . . .
C7A C 0.92084(11) 0.92790(10) 0.24228(9) 0.0444(4) Uani 1 1 d . . . . .
H7AA H 0.875914 0.882792 0.243125 0.067 Uiso 1 1 calc R U . . .
H7AB H 0.899392 0.933897 0.196229 0.067 Uiso 1 1 calc R U . . .
H7AC H 0.938383 0.973732 0.278250 0.067 Uiso 1 1 calc R U . . .
C8A C 1.06563(10) 0.98459(8) 0.25160(8) 0.0378(3) Uani 1 1 d . . . . .
H8AA H 1.076707 1.032882 0.279222 0.057 Uiso 1 1 calc R U . . .
H8AB H 1.046776 0.982074 0.202623 0.057 Uiso 1 1 calc R U . . .
H8AC H 1.117812 0.982092 0.269718 0.057 Uiso 1 1 calc R U . . .
C11A C 1.02175(8) 0.71313(7) 0.49562(7) 0.0260(2) Uani 1 1 d . . . . .
C12A C 1.08009(8) 0.68789(8) 0.51625(7) 0.0294(3) Uani 1 1 d . . . . .
H12A H 1.137437 0.723343 0.550370 0.035 Uiso 1 1 calc R U . . .
C13A C 1.05576(9) 0.61164(8) 0.48772(8) 0.0329(3) Uani 1 1 d . . . . .
H13A H 1.096498 0.595755 0.502183 0.039 Uiso 1 1 calc R U . . .
C14A C 0.97232(9) 0.55920(8) 0.43838(8) 0.0331(3) Uani 1 1 d . . . . .
H14A H 0.955513 0.507226 0.419010 0.040 Uiso 1 1 calc R U . . .
C15A C 0.91328(9) 0.58302(8) 0.41734(8) 0.0342(3) Uani 1 1 d . . . . .
H15A H 0.855898 0.547231 0.383515 0.041 Uiso 1 1 calc R U . . .
C16A C 0.93793(9) 0.65891(8) 0.44561(7) 0.0307(3) Uani 1 1 d . . . . .
H16A H 0.896916 0.674435 0.430653 0.037 Uiso 1 1 calc R U . . .
C21A C 1.16630(9) 0.87571(7) 0.59907(7) 0.0281(3) Uani 1 1 d . . . . .
C22A C 1.23212(9) 0.88608(8) 0.58382(7) 0.0306(3) Uani 1 1 d . . . . .
H22A H 1.218615 0.861026 0.537979 0.037 Uiso 1 1 calc R U . . .
C23A C 1.31668(9) 0.93227(8) 0.63444(8) 0.0354(3) Uani 1 1 d . . . . .
H23A H 1.360406 0.938631 0.623048 0.042 Uiso 1 1 calc R U . . .
C24A C 1.33739(10) 0.96906(10) 0.70142(8) 0.0434(4) Uani 1 1 d . . . . .
H24A H 1.395296 1.000681 0.736050 0.052 Uiso 1 1 calc R U . . .
C25A C 1.27390(10) 0.95980(11) 0.71787(8) 0.0511(4) Uani 1 1 d . . . . .
H25A H 1.287998 0.984941 0.763895 0.061 Uiso 1 1 calc R U . . .
C26A C 1.18903(10) 0.91355(9) 0.66695(8) 0.0404(3) Uani 1 1 d . . . . .
H26A H 1.145735 0.907687 0.678769 0.049 Uiso 1 1 calc R U . . .
C31A C 0.98074(8) 0.82302(7) 0.56241(6) 0.0264(3) Uani 1 1 d . . . . .
C32A C 0.97220(9) 0.88796(8) 0.56919(7) 0.0317(3) Uani 1 1 d . . . . .
H32A H 1.003423 0.929100 0.556738 0.038 Uiso 1 1 calc R U . . .
C33A C 0.91869(10) 0.89317(8) 0.59387(8) 0.0365(3) Uani 1 1 d . . . . .
H33A H 0.914107 0.937856 0.598624 0.044 Uiso 1 1 calc R U . . .
C34A C 0.87218(9) 0.83332(9) 0.61149(8) 0.0365(3) Uani 1 1 d . . . . .
H34A H 0.835476 0.836789 0.628138 0.044 Uiso 1 1 calc R U . . .
C35A C 0.87918(10) 0.76862(8) 0.60486(8) 0.0376(3) Uani 1 1 d . . . . .
H35A H 0.846991 0.727452 0.616748 0.045 Uiso 1 1 calc R U . . .
C36A C 0.93323(9) 0.76336(8) 0.58081(7) 0.0324(3) Uani 1 1 d . . . . .
H36A H 0.937916 0.718705 0.576850 0.039 Uiso 1 1 calc R U . . .
B1A B 0.99436(9) 0.84006(8) 0.32333(8) 0.0274(3) Uani 1 1 d . . . . .
Si1B Si 0.70874(2) 0.48007(2) 0.52977(2) 0.02606(9) Uani 1 1 d . . . . .
C11B C 0.82382(9) 0.54751(7) 0.59500(7) 0.0286(3) Uani 1 1 d . . . . .
C12B C 0.84941(10) 0.59173(8) 0.66189(7) 0.0361(3) Uani 1 1 d . . . . .
H12B H 0.807569 0.587561 0.675087 0.043 Uiso 1 1 calc R U . . .
C13B C 0.93509(11) 0.64178(9) 0.70955(8) 0.0448(4) Uani 1 1 d . . . . .
H13B H 0.951078 0.671302 0.754668 0.054 Uiso 1 1 calc R U . . .
C14B C 0.99681(10) 0.64850(9) 0.69124(9) 0.0436(4) Uani 1 1 d . . . . .
H14B H 1.055170 0.682461 0.723835 0.052 Uiso 1 1 calc R U . . .
C15B C 0.97354(10) 0.60568(9) 0.62534(9) 0.0395(3) Uani 1 1 d . . . . .
H15B H 1.015879 0.610313 0.612647 0.047 Uiso 1 1 calc R U . . .
C16B C 0.88774(9) 0.55575(8) 0.57766(8) 0.0331(3) Uani 1 1 d . . . . .
H16B H 0.872297 0.526739 0.532522 0.040 Uiso 1 1 calc R U . . .
C21B C 0.63694(9) 0.48037(8) 0.56597(7) 0.0295(3) Uani 1 1 d . . . . .
C22B C 0.61710(10) 0.53855(8) 0.56815(8) 0.0371(3) Uani 1 1 d . . . . .
H22B H 0.642599 0.579853 0.553159 0.044 Uiso 1 1 calc R U . . .
C23B C 0.56052(11) 0.53689(10) 0.59197(9) 0.0441(4) Uani 1 1 d . . . . .
H23B H 0.547808 0.576950 0.592952 0.053 Uiso 1 1 calc R U . . .
C24B C 0.52289(10) 0.47784(10) 0.61407(8) 0.0428(4) Uani 1 1 d . . . . .
H24B H 0.484449 0.477182 0.630341 0.051 Uiso 1 1 calc R U . . .
C25B C 0.54121(11) 0.41936(9) 0.61253(9) 0.0431(4) Uani 1 1 d . . . . .
H25B H 0.515480 0.378443 0.627818 0.052 Uiso 1 1 calc R U . . .
C26B C 0.59762(10) 0.42077(8) 0.58844(8) 0.0373(3) Uani 1 1 d . . . . .
H26B H 0.609611 0.380259 0.587277 0.045 Uiso 1 1 calc R U . . .
C31B C 0.68618(8) 0.37911(7) 0.50125(6) 0.0261(2) Uani 1 1 d . . . . .
C32B C 0.60371(9) 0.32212(8) 0.45021(7) 0.0310(3) Uani 1 1 d . . . . .
H32B H 0.560784 0.335144 0.432788 0.037 Uiso 1 1 calc R U . . .
C33B C 0.58359(9) 0.24729(8) 0.42472(7) 0.0336(3) Uani 1 1 d . . . . .
H33B H 0.527297 0.209534 0.390163 0.040 Uiso 1 1 calc R U . . .
C34B C 0.64563(9) 0.22736(7) 0.44962(7) 0.0325(3) Uani 1 1 d . . . . .
H34B H 0.631974 0.176059 0.432006 0.039 Uiso 1 1 calc R U . . .
C35B C 0.72751(9) 0.28257(8) 0.50023(7) 0.0308(3) Uani 1 1 d . . . . .
H35B H 0.770103 0.269118 0.517436 0.037 Uiso 1 1 calc R U . . .
C36B C 0.74745(8) 0.35781(7) 0.52593(7) 0.0278(3) Uani 1 1 d . . . . .
H36B H 0.803696 0.395223 0.560842 0.033 Uiso 1 1 calc R U . . .
O1B O 0.74420(7) 0.62221(7) 0.33988(6) 0.0329(2) Uani 0.8809(8) 1 d . . P A 1
O2B O 0.60940(7) 0.53080(6) 0.31047(6) 0.0332(2) Uani 0.8809(8) 1 d . . P A 1
C1B C 0.67674(17) 0.50409(14) 0.44800(13) 0.0253(5) Uani 0.8809(8) 1 d . . P A 1
H1B H 0.620300 0.469782 0.411631 0.030 Uiso 0.8809(8) 1 calc R U P A 1
C2B C 0.72441(10) 0.56451(9) 0.43446(8) 0.0285(3) Uani 0.8809(8) 1 d . . P A 1
H2B H 0.779418 0.602700 0.470742 0.034 Uiso 0.8809(8) 1 calc R U P A 1
C3B C 0.69471(13) 0.59962(13) 0.26383(12) 0.0301(4) Uani 0.8809(8) 1 d . . P A 1
C4B C 0.60207(11) 0.55987(9) 0.25196(8) 0.0312(3) Uani 0.8809(8) 1 d . . P A 1
C5B C 0.71480(16) 0.54464(14) 0.23208(12) 0.0572(6) Uani 0.8809(8) 1 d . . P A 1
H5BA H 0.697181 0.499171 0.246555 0.086 Uiso 0.8809(8) 1 calc R U P A 1
H5BB H 0.776065 0.570070 0.248185 0.086 Uiso 0.8809(8) 1 calc R U P A 1
H5BC H 0.684147 0.529145 0.180987 0.086 Uiso 0.8809(8) 1 calc R U P A 1
C6B C 0.72241(16) 0.67099(13) 0.24256(13) 0.0448(6) Uani 0.8809(8) 1 d . . P A 1
H6BA H 0.685266 0.657705 0.192657 0.067 Uiso 0.8809(8) 1 calc R U P A 1
H6BB H 0.781222 0.691501 0.251519 0.067 Uiso 0.8809(8) 1 calc R U P A 1
H6BC H 0.718582 0.709763 0.269797 0.067 Uiso 0.8809(8) 1 calc R U P A 1
C7B C 0.53794(14) 0.49284(11) 0.18536(9) 0.0547(5) Uani 0.8809(8) 1 d . . P A 1
H7BA H 0.537549 0.509815 0.145259 0.082 Uiso 0.8809(8) 1 calc R U P A 1
H7BB H 0.481389 0.472230 0.181803 0.082 Uiso 0.8809(8) 1 calc R U P A 1
H7BC H 0.553136 0.452843 0.185665 0.082 Uiso 0.8809(8) 1 calc R U P A 1
C8B C 0.57143(13) 0.61662(14) 0.25938(12) 0.0483(5) Uani 0.8809(8) 1 d . . P A 1
H8BA H 0.614900 0.660751 0.302029 0.072 Uiso 0.8809(8) 1 calc R U P A 1
H8BB H 0.518562 0.591208 0.262103 0.072 Uiso 0.8809(8) 1 calc R U P A 1
H8BC H 0.561233 0.634163 0.218741 0.072 Uiso 0.8809(8) 1 calc R U P A 1
B1B B 0.69211(11) 0.57352(10) 0.36139(10) 0.0248(3) Uani 0.8809(8) 1 d . . P A 1
O1B' O 0.6128(6) 0.4595(5) 0.2581(5) 0.046(2) Uani 0.1191(8) 1 d . . P A 2
O2B' O 0.6989(8) 0.5852(6) 0.3335(7) 0.044(2) Uani 0.1191(8) 1 d . . P A 2
C1B' C 0.7013(13) 0.5268(10) 0.4515(12) 0.027(4) Uani 0.1191(8) 1 d . . P A 2
H1B' H 0.721806 0.580135 0.460242 0.032 Uiso 0.1191(8) 1 calc R U P A 2
C2B' C 0.6671(8) 0.4800(7) 0.3894(7) 0.039(2) Uani 0.1191(8) 1 d . . P A 2
H2B' H 0.648601 0.427199 0.382893 0.047 Uiso 0.1191(8) 1 calc R U P A 2
C3B' C 0.6370(9) 0.5032(8) 0.2159(8) 0.045(2) Uani 0.1191(8) 1 d . . P A 2
C4B' C 0.6646(18) 0.5860(14) 0.2603(14) 0.057(4) Uani 0.1191(8) 1 d . . P A 2
C5B' C 0.5642(10) 0.4730(10) 0.1444(9) 0.058(4) Uani 0.1191(8) 1 d . . P A 2
H5BD H 0.550264 0.421908 0.119908 0.087 Uiso 0.1191(8) 1 calc R U P A 2
H5BE H 0.579646 0.507641 0.118385 0.087 Uiso 0.1191(8) 1 calc R U P A 2
H5BF H 0.514794 0.469474 0.147705 0.087 Uiso 0.1191(8) 1 calc R U P A 2
C6B' C 0.7082(11) 0.4947(10) 0.2116(9) 0.058(4) Uani 0.1191(8) 1 d . . P A 2
H6BD H 0.760161 0.524185 0.256733 0.087 Uiso 0.1191(8) 1 calc R U P A 2
H6BE H 0.718554 0.513979 0.175239 0.087 Uiso 0.1191(8) 1 calc R U P A 2
H6BF H 0.691791 0.440423 0.200043 0.087 Uiso 0.1191(8) 1 calc R U P A 2
C7B' C 0.5881(15) 0.5993(12) 0.2438(9) 0.067(5) Uani 0.1191(8) 1 d . . P A 2
H7BD H 0.540089 0.553540 0.240531 0.101 Uiso 0.1191(8) 1 calc R U P A 2
H7BE H 0.571241 0.609313 0.199272 0.101 Uiso 0.1191(8) 1 calc R U P A 2
H7BF H 0.604921 0.643496 0.281227 0.101 Uiso 0.1191(8) 1 calc R U P A 2
C8B' C 0.7361(15) 0.6501(11) 0.2533(9) 0.056(4) Uani 0.1191(8) 1 d . . P A 2
H8BD H 0.745784 0.700099 0.275586 0.084 Uiso 0.1191(8) 1 calc R U P A 2
H8BE H 0.719564 0.642563 0.203665 0.084 Uiso 0.1191(8) 1 calc R U P A 2
H8BF H 0.788469 0.648481 0.276117 0.084 Uiso 0.1191(8) 1 calc R U P A 2
B1B' B 0.6553(10) 0.5089(8) 0.3229(8) 0.041(3) Uani 0.1191(8) 1 d . . P A 2
Si1C Si 0.35569(2) 0.13157(2) 0.52383(2) 0.02475(8) Uani 1 1 d . . . . .
C11C C 0.47016(8) 0.19564(7) 0.59133(7) 0.0277(3) Uani 1 1 d . . . . .
C12C C 0.49475(9) 0.23134(8) 0.66063(7) 0.0361(3) Uani 1 1 d . . . . .
H12C H 0.452412 0.224113 0.674105 0.043 Uiso 1 1 calc R U . . .
C13C C 0.58009(10) 0.27726(9) 0.71021(8) 0.0459(4) Uani 1 1 d . . . . .
H13C H 0.595678 0.300989 0.757108 0.055 Uiso 1 1 calc R U . . .
C14C C 0.64230(10) 0.28830(9) 0.69102(9) 0.0442(4) Uani 1 1 d . . . . .
H14C H 0.700598 0.319403 0.724930 0.053 Uiso 1 1 calc R U . . .
C15C C 0.61988(9) 0.25422(8) 0.62270(8) 0.0382(3) Uani 1 1 d . . . . .
H15C H 0.662655 0.262186 0.609595 0.046 Uiso 1 1 calc R U . . .
C16C C 0.53455(9) 0.20827(8) 0.57327(7) 0.0313(3) Uani 1 1 d . . . . .
H16C H 0.519527 0.185001 0.526431 0.038 Uiso 1 1 calc R U . . .
C21C C 0.28349(8) 0.13380(7) 0.55900(7) 0.0280(3) Uani 1 1 d . . . . .
C22C C 0.26785(10) 0.19469(8) 0.56223(8) 0.0375(3) Uani 1 1 d . . . . .
H22C H 0.294811 0.235285 0.547157 0.045 Uiso 1 1 calc R U . . .
C23C C 0.21337(11) 0.19667(10) 0.58719(8) 0.0460(4) Uani 1 1 d . . . . .
H23C H 0.203353 0.238368 0.588952 0.055 Uiso 1 1 calc R U . . .
C24C C 0.17399(10) 0.13829(10) 0.60932(8) 0.0438(4) Uani 1 1 d . . . . .
H24C H 0.136592 0.139629 0.626078 0.053 Uiso 1 1 calc R U . . .
C25C C 0.18876(10) 0.07788(9) 0.60718(8) 0.0408(3) Uani 1 1 d . . . . .
H25C H 0.161859 0.037811 0.622761 0.049 Uiso 1 1 calc R U . . .
C26C C 0.24326(9) 0.07565(8) 0.58211(7) 0.0330(3) Uani 1 1 d . . . . .
H26C H 0.253100 0.033835 0.580774 0.040 Uiso 1 1 calc R U . . .
C31C C 0.33210(8) 0.03050(7) 0.49290(6) 0.0253(2) Uani 1 1 d . . . . .
C32C C 0.24912(8) -0.02756(7) 0.44399(7) 0.0289(3) Uani 1 1 d . . . . .
H32C H 0.204808 -0.016001 0.429472 0.035 Uiso 1 1 calc R U . . .
C33C C 0.23046(9) -0.10167(8) 0.41635(7) 0.0317(3) Uani 1 1 d . . . . .
H33C H 0.173718 -0.140335 0.383562 0.038 Uiso 1 1 calc R U . . .
C34C C 0.29453(9) -0.11928(7) 0.43655(7) 0.0316(3) Uani 1 1 d . . . . .
H34C H 0.281853 -0.169782 0.417015 0.038 Uiso 1 1 calc R U . . .
C35C C 0.37717(9) -0.06317(8) 0.48530(7) 0.0321(3) Uani 1 1 d . . . . .
H35C H 0.421076 -0.075251 0.499533 0.039 Uiso 1 1 calc R U . . .
C36C C 0.39555(8) 0.01120(7) 0.51337(7) 0.0290(3) Uani 1 1 d . . . . .
H36C H 0.452165 0.049329 0.546960 0.035 Uiso 1 1 calc R U . . .
O1C O 0.40735(8) 0.28442(7) 0.34332(6) 0.0275(2) Uani 0.8809(8) 1 d . . P A 1
O2C O 0.27058(7) 0.19073(6) 0.30716(6) 0.0325(2) Uani 0.8809(8) 1 d . . P A 1
C1C C 0.32959(14) 0.15918(12) 0.44363(10) 0.0254(4) Uani 0.8809(8) 1 d . . P A 1
H1C H 0.274543 0.125076 0.405224 0.030 Uiso 0.8809(8) 1 calc R U P A 1
C2C C 0.37930(10) 0.22170(9) 0.43343(8) 0.0292(3) Uani 0.8809(8) 1 d . . P A 1
H2C H 0.432830 0.259732 0.471639 0.035 Uiso 0.8809(8) 1 calc R U P A 1
C3C C 0.36256(13) 0.26419(11) 0.26712(10) 0.0268(4) Uani 0.8809(8) 1 d . . P A 1
C4C C 0.26788(11) 0.22208(9) 0.25027(8) 0.0304(3) Uani 0.8809(8) 1 d . . P A 1
C5C C 0.38742(13) 0.21229(11) 0.23749(11) 0.0439(4) Uani 0.8809(8) 1 d . . P A 1
H5CA H 0.449400 0.238714 0.257650 0.066 Uiso 0.8809(8) 1 calc R U P A 1
H5CB H 0.361465 0.199581 0.186573 0.066 Uiso 0.8809(8) 1 calc R U P A 1
H5CC H 0.367450 0.165037 0.249116 0.066 Uiso 0.8809(8) 1 calc R U P A 1
C6C C 0.39267(18) 0.33754(12) 0.24877(14) 0.0350(5) Uani 0.8809(8) 1 d . . P A 1
H6CA H 0.382757 0.373452 0.272814 0.053 Uiso 0.8809(8) 1 calc R U P A 1
H6CB H 0.361097 0.325334 0.198130 0.053 Uiso 0.8809(8) 1 calc R U P A 1
H6CC H 0.453510 0.361032 0.263555 0.053 Uiso 0.8809(8) 1 calc R U P A 1
C7C C 0.23402(13) 0.27640(14) 0.25476(13) 0.0460(5) Uani 0.8809(8) 1 d . . P A 1
H7CA H 0.179011 0.248903 0.253772 0.069 Uiso 0.8809(8) 1 calc R U P A 1
H7CB H 0.226991 0.295311 0.214958 0.069 Uiso 0.8809(8) 1 calc R U P A 1
H7CC H 0.274322 0.319845 0.298429 0.069 Uiso 0.8809(8) 1 calc R U P A 1
C8C C 0.20851(13) 0.15600(11) 0.18198(10) 0.0522(5) Uani 0.8809(8) 1 d . . P A 1
H8CA H 0.225442 0.117160 0.183458 0.078 Uiso 0.8809(8) 1 calc R U P A 1
H8CB H 0.211384 0.174841 0.143380 0.078 Uiso 0.8809(8) 1 calc R U P A 1
H8CC H 0.150222 0.133192 0.174850 0.078 Uiso 0.8809(8) 1 calc R U P A 1
B1C B 0.35165(11) 0.23348(9) 0.36085(10) 0.0264(5) Uani 0.891(7) 1 d . . . A 1
O1C' O 0.2809(6) 0.1238(5) 0.2554(5) 0.044(2) Uani 0.1191(8) 1 d . . P A 2
O2C' O 0.3626(8) 0.2505(7) 0.3320(6) 0.0375(19) Uani 0.1191(8) 1 d . . P A 2
C1C' C 0.3561(10) 0.1821(9) 0.4494(9) 0.026(3) Uani 0.1191(8) 1 d . U P A 2
H1C' H 0.377251 0.235773 0.461018 0.031 Uiso 0.1191(8) 1 calc R U P A 2
C2C' C 0.3266(9) 0.1398(8) 0.3841(7) 0.042(3) Uani 0.1191(8) 1 d . . P A 2
H2C' H 0.307936 0.086756 0.375105 0.051 Uiso 0.1191(8) 1 calc R U P A 2
C3C' C 0.3056(8) 0.1709(7) 0.2151(6) 0.038(2) Uani 0.1191(8) 1 d . . P A 2
C4C' C 0.3262(12) 0.2502(10) 0.2574(9) 0.037(3) Uani 0.1191(8) 1 d . . P A 2
C5C' C 0.2315(9) 0.1396(8) 0.1413(7) 0.051(3) Uani 0.1191(8) 1 d . . P A 2
H5CD H 0.178541 0.123496 0.143643 0.077 Uiso 0.1191(8) 1 calc R U P A 2
H5CE H 0.227429 0.095549 0.113357 0.077 Uiso 0.1191(8) 1 calc R U P A 2
H5CF H 0.241090 0.179759 0.119564 0.077 Uiso 0.1191(8) 1 calc R U P A 2
C6C' C 0.3764(10) 0.1685(9) 0.2100(9) 0.052(3) Uani 0.1191(8) 1 d . . P A 2
H6CD H 0.421698 0.181937 0.256936 0.078 Uiso 0.1191(8) 1 calc R U P A 2
H6CE H 0.398444 0.205156 0.187661 0.078 Uiso 0.1191(8) 1 calc R U P A 2
H6CF H 0.356509 0.116636 0.181948 0.078 Uiso 0.1191(8) 1 calc R U P A 2
C7C' C 0.2514(12) 0.2609(11) 0.2431(9) 0.049(4) Uani 0.1191(8) 1 d . . P A 2
H7CD H 0.208216 0.218014 0.247835 0.073 Uiso 0.1191(8) 1 calc R U P A 2
H7CE H 0.227083 0.262447 0.195443 0.073 Uiso 0.1191(8) 1 calc R U P A 2
H7CF H 0.270040 0.309130 0.276567 0.073 Uiso 0.1191(8) 1 calc R U P A 2
C8C' C 0.3936(16) 0.3149(10) 0.2533(12) 0.042(4) Uani 0.1191(8) 1 d . . P A 2
H8CD H 0.401013 0.363095 0.277169 0.063 Uiso 0.1191(8) 1 calc R U P A 2
H8CE H 0.377750 0.309932 0.204135 0.063 Uiso 0.1191(8) 1 calc R U P A 2
H8CF H 0.446920 0.314754 0.275791 0.063 Uiso 0.1191(8) 1 calc R U P A 2
B1C' B 0.3202(10) 0.1710(9) 0.3211(8) 0.039(3) Uani 0.1191(8) 1 d . . P A 2
Si1D Si 0.97663(2) 0.69768(2) -0.02762(2) 0.02634(9) Uani 1 1 d . . . . .
O1D O 0.92670(6) 0.54490(6) 0.15339(5) 0.0347(2) Uani 1 1 d . . . . .
O2D O 1.06265(6) 0.63837(6) 0.18836(5) 0.0358(2) Uani 1 1 d . . . . .
C1D C 1.00250(8) 0.66915(7) 0.05268(7) 0.0286(3) Uani 1 1 d . . . . .
H1D H 1.057494 0.703185 0.091178 0.034 Uiso 1 1 calc R U . . .
C2D C 0.95332(9) 0.60691(8) 0.06265(7) 0.0333(3) Uani 1 1 d . . . . .
H2D H 0.899921 0.568758 0.024375 0.040 Uiso 1 1 calc R U . . .
C3D C 0.97188(9) 0.56638(8) 0.22962(7) 0.0321(3) Uani 1 1 d . . . . .
C4D C 1.06603(9) 0.60764(8) 0.24567(7) 0.0328(3) Uani 1 1 d . . . . .
C5D C 0.94317(11) 0.49484(9) 0.25034(9) 0.0458(4) Uani 1 1 d . . . . .
H5DA H 0.883075 0.472595 0.237971 0.069 Uiso 1 1 calc R U . . .
H5DB H 0.977241 0.508399 0.300882 0.069 Uiso 1 1 calc R U . . .
H5DC H 0.950683 0.457348 0.225558 0.069 Uiso 1 1 calc R U . . .
C6D C 0.94828(14) 0.62003(12) 0.25864(11) 0.0596(5) Uani 1 1 d . . . . .
H6DA H 0.968468 0.666576 0.246036 0.089 Uiso 1 1 calc R U . . .
H6DB H 0.974761 0.633834 0.309663 0.089 Uiso 1 1 calc R U . . .
H6DC H 0.886379 0.594282 0.238941 0.089 Uiso 1 1 calc R U . . .
C7D C 1.09892(11) 0.55263(11) 0.24080(10) 0.0503(4) Uani 1 1 d . . . . .
H7DA H 1.057957 0.509049 0.197301 0.075 Uiso 1 1 calc R U . . .
H7DB H 1.106294 0.534013 0.280779 0.075 Uiso 1 1 calc R U . . .
H7DC H 1.153633 0.579516 0.241181 0.075 Uiso 1 1 calc R U . . .
C8D C 1.12671(12) 0.67382(10) 0.31345(9) 0.0570(5) Uani 1 1 d . . . . .
H8DA H 1.184748 0.695072 0.320210 0.085 Uiso 1 1 calc R U . . .
H8DB H 1.123546 0.655727 0.352327 0.085 Uiso 1 1 calc R U . . .
H8DC H 1.111287 0.713663 0.311866 0.085 Uiso 1 1 calc R U . . .
C11D C 0.86228(9) 0.63063(7) -0.09413(7) 0.0299(3) Uani 1 1 d . . . . .
C12D C 0.79777(9) 0.61852(8) -0.07614(8) 0.0348(3) Uani 1 1 d . . . . .
H12D H 0.812737 0.644517 -0.030086 0.042 Uiso 1 1 calc R U . . .
C13D C 0.71241(10) 0.56914(9) -0.12458(9) 0.0424(3) Uani 1 1 d . . . . .
H13D H 0.669621 0.562025 -0.111709 0.051 Uiso 1 1 calc R U . . .
C14D C 0.69016(10) 0.53046(10) -0.19157(9) 0.0487(4) Uani 1 1 d . . . . .
H14D H 0.631982 0.496617 -0.224719 0.058 Uiso 1 1 calc R U . . .
C15D C 0.75300(11) 0.54109(10) -0.21048(9) 0.0491(4) Uani 1 1 d . . . . .
H15D H 0.737663 0.514315 -0.256406 0.059 Uiso 1 1 calc R U . . .
C16D C 0.83793(10) 0.59082(8) -0.16214(8) 0.0381(3) Uani 1 1 d . . . . .
H16D H 0.880320 0.597944 -0.175518 0.046 Uiso 1 1 calc R U . . .
C21D C 0.99779(9) 0.79790(7) 0.00238(7) 0.0277(3) Uani 1 1 d . . . . .
C22D C 0.93361(9) 0.81640(8) -0.01915(7) 0.0310(3) Uani 1 1 d . . . . .
H22D H 0.877187 0.777779 -0.052686 0.037 Uiso 1 1 calc R U . . .
C23D C 0.95114(10) 0.89056(8) 0.00781(8) 0.0358(3) Uani 1 1 d . . . . .
H23D H 0.906827 0.902099 -0.007162 0.043 Uiso 1 1 calc R U . . .
C24D C 1.03337(10) 0.94740(8) 0.05652(8) 0.0356(3) Uani 1 1 d . . . . .
H24D H 1.045359 0.997847 0.075231 0.043 Uiso 1 1 calc R U . . .
C25D C 1.09835(10) 0.93056(8) 0.07800(7) 0.0357(3) Uani 1 1 d . . . . .
H25D H 1.154830 0.969675 0.110894 0.043 Uiso 1 1 calc R U . . .
C26D C 1.08066(9) 0.85675(8) 0.05140(7) 0.0329(3) Uani 1 1 d . . . . .
H26D H 1.125363 0.845714 0.066586 0.039 Uiso 1 1 calc R U . . .
C31D C 1.04983(8) 0.69859(7) -0.06279(7) 0.0286(3) Uani 1 1 d . . . . .
C32D C 1.08741(9) 0.75762(8) -0.08661(8) 0.0345(3) Uani 1 1 d . . . . .
H32D H 1.074533 0.797578 -0.086148 0.041 Uiso 1 1 calc R U . . .
C33D C 1.14339(10) 0.75875(9) -0.11098(8) 0.0413(3) Uani 1 1 d . . . . .
H33D H 1.168015 0.799090 -0.127259 0.050 Uiso 1 1 calc R U . . .
C34D C 1.16318(10) 0.70125(9) -0.11154(8) 0.0418(3) Uani 1 1 d . . . . .
H34D H 1.201783 0.702285 -0.127750 0.050 Uiso 1 1 calc R U . . .
C35D C 1.12652(11) 0.64213(9) -0.08837(8) 0.0421(4) Uani 1 1 d . . . . .
H35D H 1.139796 0.602422 -0.088879 0.051 Uiso 1 1 calc R U . . .
C36D C 1.07040(10) 0.64086(8) -0.06440(7) 0.0354(3) Uani 1 1 d . . . . .
H36D H 1.045482 0.599949 -0.048794 0.043 Uiso 1 1 calc R U . . .
B1D B 0.98102(9) 0.59515(8) 0.13516(8) 0.0276(3) Uani 1 1 d . . . . .
Si1E Si 0.61390(2) 0.34656(2) -0.03087(2) 0.02324(8) Uani 1 1 d . . . . .
C11E C 0.64202(8) 0.44911(7) -0.00062(6) 0.0244(2) Uani 1 1 d . . . . .
C12E C 0.72629(8) 0.50506(8) 0.04817(7) 0.0294(3) Uani 1 1 d . . . . .
H12E H 0.768244 0.490671 0.063729 0.035 Uiso 1 1 calc R U . . .
C13E C 0.74933(9) 0.58092(8) 0.07403(7) 0.0329(3) Uani 1 1 d . . . . .
H13E H 0.806623 0.617880 0.107182 0.039 Uiso 1 1 calc R U . . .
C14E C 0.68903(9) 0.60301(8) 0.05166(8) 0.0335(3) Uani 1 1 d . . . . .
H14E H 0.704895 0.655004 0.069473 0.040 Uiso 1 1 calc R U . . .
C15E C 0.60551(9) 0.54900(8) 0.00322(8) 0.0331(3) Uani 1 1 d . . . . .
H15E H 0.564069 0.563981 -0.012302 0.040 Uiso 1 1 calc R U . . .
C16E C 0.58235(8) 0.47280(7) -0.02268(7) 0.0290(3) Uani 1 1 d . . . . .
H16E H 0.524973 0.436216 -0.055936 0.035 Uiso 1 1 calc R U . . .
C21E C 0.68523(8) 0.34180(7) -0.06594(6) 0.0261(2) Uani 1 1 d . . . . .
C22E C 0.72896(9) 0.40144(8) -0.08615(8) 0.0345(3) Uani 1 1 d . . . . .
H22E H 0.721617 0.444659 -0.082908 0.041 Uiso 1 1 calc R U . . .
C23E C 0.78331(10) 0.39845(9) -0.11105(8) 0.0403(3) Uani 1 1 d . . . . .
H23E H 0.812559 0.439435 -0.124680 0.048 Uiso 1 1 calc R U . . .
C24E C 0.79459(9) 0.33619(9) -0.11589(8) 0.0394(3) Uani 1 1 d . . . . .
H24E H 0.831818 0.334363 -0.132645 0.047 Uiso 1 1 calc R U . . .
C25E C 0.75167(10) 0.27615(9) -0.09635(8) 0.0391(3) Uani 1 1 d . . . . .
H25E H 0.759275 0.233083 -0.099968 0.047 Uiso 1 1 calc R U . . .
C26E C 0.69744(9) 0.27892(8) -0.07144(7) 0.0336(3) Uani 1 1 d . . . . .
H26E H 0.668366 0.237641 -0.058004 0.040 Uiso 1 1 calc R U . . .
C31E C 0.49934(8) 0.28245(7) -0.09910(7) 0.0258(2) Uani 1 1 d . . . . .
C32E C 0.47569(9) 0.23864(8) -0.16540(7) 0.0336(3) Uani 1 1 d . . . . .
H32E H 0.518485 0.243448 -0.177537 0.040 Uiso 1 1 calc R U . . .
C33E C 0.39038(10) 0.18794(9) -0.21412(8) 0.0426(4) Uani 1 1 d . . . . .
H33E H 0.375513 0.158912 -0.259042 0.051 Uiso 1 1 calc R U . . .
C34E C 0.32761(9) 0.18011(9) -0.19682(8) 0.0418(3) Uani 1 1 d . . . . .
H34E H 0.269579 0.145319 -0.229776 0.050 Uiso 1 1 calc R U . . .
C35E C 0.34913(9) 0.22286(9) -0.13159(8) 0.0366(3) Uani 1 1 d . . . . .
H35E H 0.305881 0.217774 -0.119979 0.044 Uiso 1 1 calc R U . . .
C36E C 0.43423(9) 0.27331(8) -0.08303(7) 0.0300(3) Uani 1 1 d . . . . .
H36E H 0.448475 0.302045 -0.038225 0.036 Uiso 1 1 calc R U . . .
O1E O 0.72062(7) 0.37548(6) 0.24285(5) 0.0318(2) Uani 0.8809(8) 1 d . . P A 1
O2E O 0.63590(8) 0.25049(7) 0.17046(6) 0.0282(2) Uani 0.8809(8) 1 d . . P A 1
C1E C 0.6289(3) 0.3112(2) 0.0466(2) 0.0277(7) Uani 0.8809(8) 1 d . . P A 1
H1E H 0.607381 0.257658 0.037670 0.033 Uiso 0.8809(8) 1 calc R U P A 1
C2E C 0.66685(10) 0.35507(9) 0.11212(8) 0.0295(3) Uani 0.8809(8) 1 d . . P A 1
H2E H 0.691150 0.408852 0.121254 0.035 Uiso 0.8809(8) 1 calc R U P A 1
C3E C 0.69569(10) 0.32992(8) 0.28528(7) 0.0283(3) Uani 0.8809(8) 1 d . . P A 1
C4E C 0.66715(14) 0.24813(14) 0.24204(12) 0.0286(5) Uani 0.8809(8) 1 d . . P A 1
C5E C 0.62420(12) 0.33743(10) 0.28913(9) 0.0395(4) Uani 0.8809(8) 1 d . . P A 1
H5EA H 0.643248 0.391835 0.307518 0.059 Uiso 0.8809(8) 1 calc R U P A 1
H5EB H 0.607968 0.310940 0.320113 0.059 Uiso 0.8809(8) 1 calc R U P A 1
H5EC H 0.575138 0.314376 0.242267 0.059 Uiso 0.8809(8) 1 calc R U P A 1
C6E C 0.77075(12) 0.36207(10) 0.35788(9) 0.0446(4) Uani 0.8809(8) 1 d . . P A 1
H6EA H 0.819939 0.365465 0.354157 0.067 Uiso 0.8809(8) 1 calc R U P A 1
H6EB H 0.756259 0.328194 0.384713 0.067 Uiso 0.8809(8) 1 calc R U P A 1
H6EC H 0.784557 0.413316 0.381675 0.067 Uiso 0.8809(8) 1 calc R U P A 1
C7E C 0.59469(15) 0.18358(11) 0.24653(11) 0.0395(4) Uani 0.8809(8) 1 d . . P A 1
H7EA H 0.544438 0.189048 0.227793 0.059 Uiso 0.8809(8) 1 calc R U P A 1
H7EB H 0.612095 0.186377 0.295463 0.059 Uiso 0.8809(8) 1 calc R U P A 1
H7EC H 0.581075 0.133919 0.219206 0.059 Uiso 0.8809(8) 1 calc R U P A 1
C8E C 0.73950(13) 0.23236(12) 0.25647(11) 0.0455(4) Uani 0.8809(8) 1 d . . P A 1
H8EA H 0.719567 0.185658 0.220213 0.068 Uiso 0.8809(8) 1 calc R U P A 1
H8EB H 0.758865 0.225470 0.302289 0.068 Uiso 0.8809(8) 1 calc R U P A 1
H8EC H 0.786691 0.275776 0.256217 0.068 Uiso 0.8809(8) 1 calc R U P A 1
B1E B 0.67514(11) 0.32596(9) 0.17575(9) 0.0265(3) Uani 0.8809(8) 1 d . . P A 1
O1E' O 0.5863(6) 0.2105(6) 0.1593(5) 0.044(2) Uani 0.1191(8) 1 d . . P A 2
O2E' O 0.7205(5) 0.3014(5) 0.1902(5) 0.043(2) Uani 0.1191(8) 1 d . . P A 2
C1E' C 0.641(3) 0.321(2) 0.042(2) 0.036(5) Uani 0.1191(8) 1 d . . P A 2
H1E' H 0.698371 0.355526 0.075474 0.043 Uiso 0.1191(8) 1 calc R U P A 2
C2E' C 0.6045(8) 0.2679(8) 0.0646(7) 0.038(3) Uani 0.1191(8) 1 d . . P A 2
H2E' H 0.548391 0.228432 0.031315 0.045 Uiso 0.1191(8) 1 calc R U P A 2
C3E' C 0.6386(12) 0.2330(13) 0.2376(11) 0.033(3) Uani 0.1191(8) 1 d . . P A 2
C4E' C 0.7281(8) 0.2736(8) 0.2493(6) 0.037(2) Uani 0.1191(8) 1 d . . P A 2
C5E' C 0.6099(13) 0.1601(11) 0.2553(10) 0.053(4) Uani 0.1191(8) 1 d . . P A 2
H5ED H 0.548847 0.135521 0.239972 0.080 Uiso 0.1191(8) 1 calc R U P A 2
H5EE H 0.641056 0.172133 0.305926 0.080 Uiso 0.1191(8) 1 calc R U P A 2
H5EF H 0.621042 0.125164 0.231442 0.080 Uiso 0.1191(8) 1 calc R U P A 2
C6E' C 0.6194(15) 0.2915(13) 0.2691(10) 0.075(5) Uani 0.1191(8) 1 d . . P A 2
H6ED H 0.671415 0.332282 0.310422 0.112 Uiso 0.1191(8) 1 calc R U P A 2
H6EE H 0.575701 0.265126 0.282514 0.112 Uiso 0.1191(8) 1 calc R U P A 2
H6EF H 0.599141 0.314024 0.234159 0.112 Uiso 0.1191(8) 1 calc R U P A 2
C7E' C 0.7579(12) 0.2134(11) 0.2387(9) 0.056(4) Uani 0.1191(8) 1 d . . P A 2
H7ED H 0.709661 0.165777 0.201256 0.084 Uiso 0.1191(8) 1 calc R U P A 2
H7EE H 0.778945 0.202419 0.282260 0.084 Uiso 0.1191(8) 1 calc R U P A 2
H7EF H 0.803380 0.234969 0.226095 0.084 Uiso 0.1191(8) 1 calc R U P A 2
C8E' C 0.7944(11) 0.3379(8) 0.3121(8) 0.061(4) Uani 0.1191(8) 1 d . . P A 2
H8ED H 0.849605 0.353341 0.314090 0.092 Uiso 0.1191(8) 1 calc R U P A 2
H8EE H 0.794505 0.323033 0.353096 0.092 Uiso 0.1191(8) 1 calc R U P A 2
H8EF H 0.784217 0.380972 0.311925 0.092 Uiso 0.1191(8) 1 calc R U P A 2
B1E' B 0.6387(9) 0.2581(9) 0.1386(9) 0.035(3) Uani 0.1191(8) 1 d . . P A 2
Si1F Si 0.29812(2) 0.02734(2) -0.02445(2) 0.02896(9) Uani 1 1 d . . . . .
C11F C 0.32755(9) 0.12996(7) 0.00904(7) 0.0285(3) Uani 1 1 d . . . . .
C12F C 0.41211(9) 0.18698(8) 0.05589(7) 0.0326(3) Uani 1 1 d . . . . .
H12F H 0.455157 0.173803 0.069020 0.039 Uiso 1 1 calc R U . . .
C13F C 0.43401(9) 0.26231(8) 0.08339(7) 0.0345(3) Uani 1 1 d . . . . .
H13F H 0.491645 0.300135 0.114765 0.041 Uiso 1 1 calc R U . . .
C14F C 0.37170(10) 0.28235(8) 0.06504(7) 0.0336(3) Uani 1 1 d . . . . .
H14F H 0.386686 0.333805 0.084098 0.040 Uiso 1 1 calc R U . . .
C15F C 0.28759(9) 0.22723(8) 0.01890(8) 0.0340(3) Uani 1 1 d . . . . .
H15F H 0.244868 0.240795 0.006364 0.041 Uiso 1 1 calc R U . . .
C16F C 0.26603(9) 0.15182(8) -0.00901(7) 0.0318(3) Uani 1 1 d . . . . .
H16F H 0.208410 0.114469 -0.040943 0.038 Uiso 1 1 calc R U . . .
C21F C 0.36960(9) 0.02023(8) -0.05799(7) 0.0311(3) Uani 1 1 d . . . . .
C22F C 0.41776(10) 0.07913(8) -0.07658(7) 0.0359(3) Uani 1 1 d . . . . .
H22F H 0.414175 0.124350 -0.072602 0.043 Uiso 1 1 calc R U . . .
C23F C 0.47088(10) 0.07217(9) -0.10086(8) 0.0419(3) Uani 1 1 d . . . . .
H23F H 0.503351 0.112507 -0.113327 0.050 Uiso 1 1 calc R U . . .
C24F C 0.47636(10) 0.00608(10) -0.10684(8) 0.0440(4) Uani 1 1 d . . . . .
H24F H 0.513227 0.001637 -0.122775 0.053 Uiso 1 1 calc R U . . .
C25F C 0.42826(11) -0.05322(9) -0.08964(8) 0.0437(4) Uani 1 1 d . . . . .
H25F H 0.431350 -0.098677 -0.094600 0.052 Uiso 1 1 calc R U . . .
C26F C 0.37549(10) -0.04630(9) -0.06513(8) 0.0388(3) Uani 1 1 d . . . . .
H26F H 0.342981 -0.087050 -0.053048 0.047 Uiso 1 1 calc R U . . .
C31F C 0.18482(9) -0.03156(7) -0.09498(7) 0.0307(3) Uani 1 1 d . . . . .
C32F C 0.16159(10) -0.06527(9) -0.16422(8) 0.0397(3) Uani 1 1 d . . . . .
H32F H 0.204603 -0.057347 -0.177013 0.048 Uiso 1 1 calc R U . . .
C33F C 0.07685(11) -0.11017(10) -0.21477(8) 0.0481(4) Uani 1 1 d . . . . .
H33F H 0.062387 -0.132952 -0.261560 0.058 Uiso 1 1 calc R U . . .
C34F C 0.01351(10) -0.12182(9) -0.19726(9) 0.0433(4) Uani 1 1 d . . . . .
H34F H -0.044472 -0.152080 -0.232034 0.052 Uiso 1 1 calc R U . . .
C35F C 0.03469(10) -0.08931(9) -0.12894(8) 0.0391(3) Uani 1 1 d . . . . .
H35F H -0.008755 -0.097482 -0.116646 0.047 Uiso 1 1 calc R U . . .
C36F C 0.11940(10) -0.04476(8) -0.07841(8) 0.0347(3) Uani 1 1 d . . . . .
H36F H 0.133338 -0.022764 -0.031603 0.042 Uiso 1 1 calc R U . . .
O1F O 0.38583(7) 0.04390(6) 0.24465(5) 0.0316(2) Uani 0.8809(8) 1 d . . P A 1
O2F O 0.30635(9) -0.08045(7) 0.17088(6) 0.0277(2) Uani 0.8809(8) 1 d . . P A 1
C1F C 0.30418(16) -0.01445(15) 0.04884(14) 0.0305(5) Uani 0.8809(8) 1 d . . P A 1
H1F H 0.281631 -0.068275 0.037698 0.037 Uiso 0.8809(8) 1 calc R U P A 1
C2F C 0.33830(10) 0.02736(9) 0.11516(8) 0.0310(3) Uani 0.8809(8) 1 d . . P A 1
H2F H 0.361402 0.081187 0.125592 0.037 Uiso 0.8809(8) 1 calc R U P A 1
C3F C 0.36158(10) -0.00380(8) 0.28570(8) 0.0289(3) Uani 0.8809(8) 1 d . . P A 1
C4F C 0.33750(13) -0.08360(12) 0.24211(10) 0.0271(4) Uani 0.8809(8) 1 d . . P A 1
C5F C 0.28681(12) -0.00162(10) 0.28816(10) 0.0404(4) Uani 0.8809(8) 1 d . . P A 1
H5FA H 0.302078 0.051842 0.305512 0.061 Uiso 0.8809(8) 1 calc R U P A 1
H5FB H 0.272155 -0.028520 0.319469 0.061 Uiso 0.8809(8) 1 calc R U P A 1
H5FC H 0.237908 -0.026778 0.241080 0.061 Uiso 0.8809(8) 1 calc R U P A 1
C6F C 0.43641(12) 0.02932(10) 0.35887(9) 0.0451(4) Uani 0.8809(8) 1 d . . P A 1
H6FA H 0.487497 0.038021 0.355678 0.068 Uiso 0.8809(8) 1 calc R U P A 1
H6FB H 0.424170 -0.006814 0.384333 0.068 Uiso 0.8809(8) 1 calc R U P A 1
H6FC H 0.445783 0.078106 0.383757 0.068 Uiso 0.8809(8) 1 calc R U P A 1
C7F C 0.41338(14) -0.09453(13) 0.25790(11) 0.0428(4) Uani 0.8809(8) 1 d . . P A 1
H7FA H 0.396297 -0.140288 0.222097 0.064 Uiso 0.8809(8) 1 calc R U P A 1
H7FB H 0.433522 -0.100889 0.303893 0.064 Uiso 0.8809(8) 1 calc R U P A 1
H7FC H 0.459117 -0.049441 0.257848 0.064 Uiso 0.8809(8) 1 calc R U P A 1
C8F C 0.2670(2) -0.15098(13) 0.24584(15) 0.0363(6) Uani 0.8809(8) 1 d . . P A 1
H8FA H 0.214583 -0.148988 0.225552 0.054 Uiso 0.8809(8) 1 calc R U P A 1
H8FB H 0.283796 -0.147945 0.294768 0.054 Uiso 0.8809(8) 1 calc R U P A 1
H8FC H 0.257304 -0.199270 0.219590 0.054 Uiso 0.8809(8) 1 calc R U P A 1
B1F B 0.34361(11) -0.00441(9) 0.17721(9) 0.0270(3) Uani 0.8809(8) 1 d . . P A 1
O1F' O 0.2595(6) -0.1156(5) 0.1573(4) 0.0319(17) Uani 0.1191(8) 1 d . . P A 2
O2F' O 0.3981(5) -0.0216(5) 0.1966(5) 0.0389(19) Uani 0.1191(8) 1 d . . P A 2
C1F' C 0.3350(11) 0.0083(11) 0.0596(11) 0.030(4) Uani 0.1191(8) 1 d . . P A 2
H1F' H 0.390074 0.044699 0.096834 0.036 Uiso 0.1191(8) 1 calc R U P A 2
C2F' C 0.2884(8) -0.0529(7) 0.0694(7) 0.035(2) Uani 0.1191(8) 1 d . . P A 2
H2F' H 0.235552 -0.091604 0.030966 0.043 Uiso 0.1191(8) 1 calc R U P A 2
C3F' C 0.3046(10) -0.0964(11) 0.2348(9) 0.031(3) Uani 0.1191(8) 1 d . . P A 2
C4F' C 0.3986(8) -0.0527(8) 0.2528(7) 0.037(2) Uani 0.1191(8) 1 d . . P A 2
C5F' C 0.2738(15) -0.1707(12) 0.2505(13) 0.036(4) Uani 0.1191(8) 1 d . . P A 2
H5FD H 0.212377 -0.195576 0.233238 0.054 Uiso 0.1191(8) 1 calc R U P A 2
H5FE H 0.302782 -0.159985 0.301111 0.054 Uiso 0.1191(8) 1 calc R U P A 2
H5FF H 0.286396 -0.204812 0.227321 0.054 Uiso 0.1191(8) 1 calc R U P A 2
C6F' C 0.2776(10) -0.0440(9) 0.2620(8) 0.047(3) Uani 0.1191(8) 1 d . . P A 2
H6FD H 0.254311 -0.024530 0.225422 0.071 Uiso 0.1191(8) 1 calc R U P A 2
H6FE H 0.326972 -0.000881 0.303208 0.071 Uiso 0.1191(8) 1 calc R U P A 2
H6FF H 0.234075 -0.073289 0.274762 0.071 Uiso 0.1191(8) 1 calc R U P A 2
C7F' C 0.4322(12) -0.1095(12) 0.2470(12) 0.060(4) Uani 0.1191(8) 1 d . . P A 2
H7FD H 0.445542 -0.124085 0.289215 0.090 Uiso 0.1191(8) 1 calc R U P A 2
H7FE H 0.483520 -0.084257 0.242071 0.090 Uiso 0.1191(8) 1 calc R U P A 2
H7FF H 0.388369 -0.155454 0.206002 0.090 Uiso 0.1191(8) 1 calc R U P A 2
C8F' C 0.4591(11) 0.0116(8) 0.3207(8) 0.062(4) Uani 0.1191(8) 1 d . . P A 2
H8FD H 0.441972 0.050280 0.321399 0.093 Uiso 0.1191(8) 1 calc R U P A 2
H8FE H 0.516554 0.034997 0.325908 0.093 Uiso 0.1191(8) 1 calc R U P A 2
H8FF H 0.458408 -0.008128 0.359230 0.093 Uiso 0.1191(8) 1 calc R U P A 2
B1F' B 0.3160(8) -0.0651(8) 0.1415(8) 0.030(2) Uani 0.1191(8) 1 d . . P A 2

loop_
_atom_site_aniso_label
_atom_site_aniso_U_11
_atom_site_aniso_U_22
_atom_site_aniso_U_33
_atom_site_aniso_U_23
_atom_site_aniso_U_13
_atom_site_aniso_U_12
Si1A 0.02951(17) 0.02746(17) 0.02010(17) 0.00923(13) 0.01262(14) 0.01672(14)
O1A 0.0399(5) 0.0281(4) 0.0254(5) 0.0115(4) 0.0169(4) 0.0124(4)
O2A 0.0328(5) 0.0289(4) 0.0210(4) 0.0085(3) 0.0120(4) 0.0160(4)
C1A 0.0314(6) 0.0307(6) 0.0271(6) 0.0126(5) 0.0154(5) 0.0181(5)
C2A 0.0384(7) 0.0315(6) 0.0284(7) 0.0132(5) 0.0183(6) 0.0190(6)
C3A 0.0337(7) 0.0257(6) 0.0220(6) 0.0087(5) 0.0126(5) 0.0099(5)
C4A 0.0317(6) 0.0290(6) 0.0222(6) 0.0097(5) 0.0123(5) 0.0149(5)
C5A 0.0480(9) 0.0395(8) 0.0226(7) 0.0090(6) 0.0070(6) 0.0087(7)
C6A 0.0554(9) 0.0394(7) 0.0410(8) 0.0147(6) 0.0332(8) 0.0250(7)
C7A 0.0462(9) 0.0562(9) 0.0424(9) 0.0232(7) 0.0196(7) 0.0350(8)
C8A 0.0489(8) 0.0282(6) 0.0332(7) 0.0115(6) 0.0231(7) 0.0137(6)
C11A 0.0307(6) 0.0309(6) 0.0228(6) 0.0119(5) 0.0152(5) 0.0180(5)
C12A 0.0295(6) 0.0321(6) 0.0305(7) 0.0123(5) 0.0156(5) 0.0173(5)
C13A 0.0367(7) 0.0342(7) 0.0402(8) 0.0171(6) 0.0219(6) 0.0237(6)
C14A 0.0411(8) 0.0277(6) 0.0365(7) 0.0116(5) 0.0219(6) 0.0191(6)
C15A 0.0332(7) 0.0314(7) 0.0331(7) 0.0096(5) 0.0131(6) 0.0152(6)
C16A 0.0322(7) 0.0340(7) 0.0300(7) 0.0129(5) 0.0141(6) 0.0201(6)
C21A 0.0338(7) 0.0309(6) 0.0239(6) 0.0118(5) 0.0152(5) 0.0181(5)
C22A 0.0376(7) 0.0329(6) 0.0272(7) 0.0112(5) 0.0186(6) 0.0194(6)
C23A 0.0340(7) 0.0416(7) 0.0358(8) 0.0156(6) 0.0198(6) 0.0200(6)
C24A 0.0308(7) 0.0547(9) 0.0323(8) 0.0089(7) 0.0116(6) 0.0160(7)
C25A 0.0383(8) 0.0711(11) 0.0242(7) 0.0008(7) 0.0133(6) 0.0170(8)
C26A 0.0344(7) 0.0552(9) 0.0275(7) 0.0070(6) 0.0172(6) 0.0189(7)
C31A 0.0301(6) 0.0280(6) 0.0218(6) 0.0074(5) 0.0114(5) 0.0165(5)
C32A 0.0360(7) 0.0283(6) 0.0324(7) 0.0091(5) 0.0163(6) 0.0178(6)
C33A 0.0425(8) 0.0362(7) 0.0345(7) 0.0065(6) 0.0163(6) 0.0262(6)
C34A 0.0331(7) 0.0471(8) 0.0308(7) 0.0058(6) 0.0160(6) 0.0228(6)
C35A 0.0419(8) 0.0390(7) 0.0383(8) 0.0144(6) 0.0254(7) 0.0197(6)
C36A 0.0406(7) 0.0330(7) 0.0330(7) 0.0139(5) 0.0214(6) 0.0223(6)
B1A 0.0291(7) 0.0301(7) 0.0256(7) 0.0106(6) 0.0145(6) 0.0155(6)
Si1B 0.03392(19) 0.02901(17) 0.02075(17) 0.00963(13) 0.01295(14) 0.02017(15)
C11B 0.0369(7) 0.0268(6) 0.0254(6) 0.0119(5) 0.0141(5) 0.0188(5)
C12B 0.0409(8) 0.0373(7) 0.0290(7) 0.0093(6) 0.0162(6) 0.0197(6)
C13B 0.0460(9) 0.0431(8) 0.0296(8) 0.0068(6) 0.0108(7) 0.0177(7)
C14B 0.0347(8) 0.0420(8) 0.0409(9) 0.0161(7) 0.0096(7) 0.0157(7)
C15B 0.0388(8) 0.0407(8) 0.0478(9) 0.0239(7) 0.0227(7) 0.0232(7)
C16B 0.0404(7) 0.0339(7) 0.0334(7) 0.0164(6) 0.0200(6) 0.0222(6)
C21B 0.0361(7) 0.0332(6) 0.0221(6) 0.0072(5) 0.0125(5) 0.0217(6)
C22B 0.0505(9) 0.0378(7) 0.0333(7) 0.0118(6) 0.0213(7) 0.0296(7)
C23B 0.0569(10) 0.0516(9) 0.0401(8) 0.0133(7) 0.0242(7) 0.0402(8)
C24B 0.0435(8) 0.0569(9) 0.0345(8) 0.0091(7) 0.0211(7) 0.0299(7)
C25B 0.0516(9) 0.0442(8) 0.0415(9) 0.0149(7) 0.0286(8) 0.0251(7)
C26B 0.0492(8) 0.0382(7) 0.0368(8) 0.0147(6) 0.0253(7) 0.0274(7)
C31B 0.0324(6) 0.0299(6) 0.0217(6) 0.0098(5) 0.0148(5) 0.0185(5)
C32B 0.0326(7) 0.0357(7) 0.0277(7) 0.0128(5) 0.0134(6) 0.0200(6)
C33B 0.0354(7) 0.0311(6) 0.0271(7) 0.0096(5) 0.0121(6) 0.0134(6)
C34B 0.0451(8) 0.0267(6) 0.0312(7) 0.0118(5) 0.0221(6) 0.0189(6)
C35B 0.0374(7) 0.0321(6) 0.0347(7) 0.0149(5) 0.0215(6) 0.0222(6)
C36B 0.0294(6) 0.0301(6) 0.0257(6) 0.0094(5) 0.0134(5) 0.0162(5)
O1B 0.0237(6) 0.0366(6) 0.0318(6) 0.0196(5) 0.0104(5) 0.0104(5)
O2B 0.0257(5) 0.0377(6) 0.0254(5) 0.0149(4) 0.0091(4) 0.0092(5)
C1B 0.0303(15) 0.0246(14) 0.0237(8) 0.0105(9) 0.0135(10) 0.0150(11)
C2B 0.0279(7) 0.0277(8) 0.0238(7) 0.0090(6) 0.0090(6) 0.0119(6)
C3B 0.0353(10) 0.0355(10) 0.0268(8) 0.0169(7) 0.0175(8) 0.0200(8)
C4B 0.0277(8) 0.0352(8) 0.0227(7) 0.0118(6) 0.0074(6) 0.0131(7)
C5B 0.0864(16) 0.0745(14) 0.0637(14) 0.0400(12) 0.0561(13) 0.0613(14)
C6B 0.0536(12) 0.0387(12) 0.0388(12) 0.0238(9) 0.0223(10) 0.0177(9)
C7B 0.0547(12) 0.0430(10) 0.0261(9) 0.0083(7) -0.0005(8) 0.0107(9)
C8B 0.0448(11) 0.0653(13) 0.0473(12) 0.0237(11) 0.0193(9) 0.0392(10)
B1B 0.0247(8) 0.0256(8) 0.0257(9) 0.0125(7) 0.0125(7) 0.0127(7)
O1B' 0.053(5) 0.044(4) 0.040(4) 0.011(3) 0.022(4) 0.025(4)
O2B' 0.046(6) 0.034(4) 0.051(5) 0.017(4) 0.023(5) 0.019(4)
C1B' 0.021(9) 0.016(8) 0.038(4) 0.014(5) 0.017(6) 0.003(6)
C2B' 0.040(6) 0.041(6) 0.037(4) 0.012(4) 0.016(4) 0.022(5)
C3B' 0.043(6) 0.055(5) 0.047(4) 0.020(4) 0.024(4) 0.029(5)
C4B' 0.090(11) 0.056(6) 0.051(6) 0.029(5) 0.037(7) 0.052(7)
C5B' 0.049(7) 0.059(8) 0.054(5) 0.025(5) 0.017(5) 0.022(7)
C6B' 0.065(8) 0.070(10) 0.066(10) 0.027(8) 0.039(7) 0.047(8)
C7B' 0.097(11) 0.076(12) 0.029(7) -0.001(7) 0.013(7) 0.064(9)
C8B' 0.093(11) 0.046(7) 0.017(7) 0.006(6) 0.020(8) 0.033(7)
B1B' 0.047(7) 0.030(4) 0.040(4) 0.011(3) 0.024(5) 0.011(5)
Si1C 0.02819(17) 0.02576(16) 0.02214(17) 0.00907(13) 0.01206(14) 0.01487(14)
C11C 0.0288(6) 0.0257(6) 0.0279(6) 0.0124(5) 0.0143(5) 0.0118(5)
C12C 0.0347(7) 0.0389(7) 0.0280(7) 0.0105(6) 0.0166(6) 0.0119(6)
C13C 0.0401(8) 0.0462(8) 0.0288(7) 0.0079(6) 0.0128(7) 0.0082(7)
C14C 0.0288(7) 0.0440(8) 0.0387(8) 0.0142(7) 0.0098(6) 0.0068(6)
C15C 0.0324(7) 0.0404(7) 0.0456(9) 0.0212(7) 0.0218(7) 0.0170(6)
C16C 0.0339(7) 0.0325(6) 0.0320(7) 0.0147(5) 0.0191(6) 0.0165(6)
C21C 0.0276(6) 0.0307(6) 0.0226(6) 0.0051(5) 0.0086(5) 0.0163(5)
C22C 0.0469(8) 0.0362(7) 0.0315(7) 0.0085(6) 0.0157(6) 0.0260(7)
C23C 0.0556(10) 0.0545(9) 0.0355(8) 0.0054(7) 0.0155(7) 0.0421(8)
C24C 0.0362(8) 0.0629(10) 0.0333(8) 0.0045(7) 0.0160(6) 0.0295(7)
C25C 0.0349(7) 0.0452(8) 0.0379(8) 0.0072(6) 0.0200(6) 0.0161(7)
C26C 0.0330(7) 0.0330(7) 0.0354(7) 0.0093(6) 0.0183(6) 0.0173(6)
C31C 0.0298(6) 0.0281(6) 0.0219(6) 0.0099(5) 0.0142(5) 0.0157(5)
C32C 0.0296(6) 0.0319(6) 0.0263(6) 0.0107(5) 0.0131(5) 0.0164(5)
C33C 0.0325(7) 0.0305(6) 0.0259(6) 0.0077(5) 0.0128(5) 0.0124(5)
C34C 0.0442(8) 0.0274(6) 0.0289(7) 0.0115(5) 0.0206(6) 0.0196(6)
C35C 0.0374(7) 0.0341(7) 0.0341(7) 0.0146(6) 0.0189(6) 0.0232(6)
C36C 0.0297(6) 0.0292(6) 0.0280(6) 0.0097(5) 0.0130(5) 0.0155(5)
O1C 0.0212(5) 0.0299(5) 0.0252(6) 0.0135(5) 0.0092(5) 0.0085(5)
O2C 0.0232(5) 0.0328(5) 0.0301(6) 0.0147(4) 0.0088(4) 0.0074(4)
C1C 0.0268(10) 0.0235(10) 0.0258(8) 0.0098(7) 0.0129(8) 0.0121(8)
C2C 0.0285(7) 0.0287(7) 0.0248(7) 0.0102(6) 0.0108(6) 0.0113(6)
C3C 0.0298(9) 0.0286(9) 0.0224(8) 0.0119(7) 0.0121(8) 0.0145(8)
C4C 0.0263(8) 0.0315(8) 0.0252(8) 0.0117(6) 0.0065(6) 0.0127(7)
C5C 0.0611(12) 0.0454(10) 0.0503(11) 0.0230(9) 0.0376(10) 0.0359(9)
C6C 0.0459(10) 0.0277(12) 0.0323(10) 0.0160(10) 0.0211(8) 0.0157(10)
C7C 0.0359(10) 0.0538(12) 0.0551(13) 0.0254(10) 0.0183(9) 0.0293(9)
C8C 0.0447(10) 0.0417(10) 0.0318(10) 0.0069(8) -0.0022(8) 0.0103(8)
B1C 0.0262(8) 0.0241(8) 0.0277(10) 0.0119(7) 0.0130(7) 0.0108(7)
O1C' 0.053(5) 0.039(4) 0.034(3) 0.012(3) 0.020(4) 0.018(4)
O2C' 0.047(6) 0.043(4) 0.034(4) 0.015(4) 0.024(4) 0.027(4)
C1C' 0.025(6) 0.019(5) 0.025(4) 0.015(3) 0.010(4) 0.004(4)
C2C' 0.048(7) 0.042(6) 0.029(4) 0.012(4) 0.015(4) 0.020(5)
C3C' 0.040(5) 0.029(4) 0.031(4) 0.006(3) 0.015(4) 0.009(4)
C4C' 0.043(8) 0.033(5) 0.027(4) 0.006(4) 0.012(6) 0.018(6)
C5C' 0.048(6) 0.047(7) 0.028(4) 0.004(4) 0.013(4) 0.006(6)
C6C' 0.064(7) 0.049(8) 0.051(8) 0.016(7) 0.033(6) 0.031(7)
C7C' 0.061(8) 0.062(10) 0.035(7) 0.018(7) 0.020(6) 0.042(7)
C8C' 0.072(9) 0.025(6) 0.045(9) 0.011(6) 0.038(8) 0.028(7)
B1C' 0.041(7) 0.042(5) 0.034(4) 0.014(3) 0.022(5) 0.017(5)
Si1D 0.03139(18) 0.02789(17) 0.02275(17) 0.01031(13) 0.01251(14) 0.01737(14)
O1D 0.0246(5) 0.0379(5) 0.0298(5) 0.0165(4) 0.0074(4) 0.0100(4)
O2D 0.0264(5) 0.0376(5) 0.0282(5) 0.0142(4) 0.0079(4) 0.0076(4)
C1D 0.0315(6) 0.0299(6) 0.0252(6) 0.0104(5) 0.0120(5) 0.0173(5)
C2D 0.0333(7) 0.0325(7) 0.0250(7) 0.0101(5) 0.0084(5) 0.0141(6)
C3D 0.0362(7) 0.0356(7) 0.0289(7) 0.0159(5) 0.0167(6) 0.0193(6)
C4D 0.0302(7) 0.0350(7) 0.0238(6) 0.0110(5) 0.0066(5) 0.0141(6)
C5D 0.0549(10) 0.0413(8) 0.0369(8) 0.0217(7) 0.0225(7) 0.0181(7)
C6D 0.0843(14) 0.0762(13) 0.0677(13) 0.0397(11) 0.0547(12) 0.0606(12)
C7D 0.0433(9) 0.0661(11) 0.0507(10) 0.0252(8) 0.0178(8) 0.0378(8)
C8D 0.0574(11) 0.0420(9) 0.0296(8) 0.0065(7) -0.0015(8) 0.0125(8)
C11D 0.0333(7) 0.0298(6) 0.0273(7) 0.0128(5) 0.0127(5) 0.0172(5)
C12D 0.0367(7) 0.0368(7) 0.0338(7) 0.0160(6) 0.0169(6) 0.0199(6)
C13D 0.0367(8) 0.0451(8) 0.0465(9) 0.0235(7) 0.0188(7) 0.0207(7)
C14D 0.0343(8) 0.0476(9) 0.0416(9) 0.0164(7) 0.0063(7) 0.0125(7)
C15D 0.0482(9) 0.0520(9) 0.0283(8) 0.0081(7) 0.0105(7) 0.0185(8)
C16D 0.0396(8) 0.0407(7) 0.0303(7) 0.0115(6) 0.0146(6) 0.0193(6)
C21D 0.0360(7) 0.0307(6) 0.0235(6) 0.0122(5) 0.0169(5) 0.0195(6)
C22D 0.0372(7) 0.0337(7) 0.0313(7) 0.0149(5) 0.0202(6) 0.0210(6)
C23D 0.0466(8) 0.0394(7) 0.0418(8) 0.0221(6) 0.0287(7) 0.0295(7)
C24D 0.0550(9) 0.0303(6) 0.0338(7) 0.0144(6) 0.0278(7) 0.0249(6)
C25D 0.0442(8) 0.0326(7) 0.0277(7) 0.0101(5) 0.0168(6) 0.0177(6)
C26D 0.0380(7) 0.0354(7) 0.0281(7) 0.0121(5) 0.0147(6) 0.0215(6)
C31D 0.0314(6) 0.0300(6) 0.0232(6) 0.0071(5) 0.0100(5) 0.0177(5)
C32D 0.0420(8) 0.0329(7) 0.0381(8) 0.0146(6) 0.0226(6) 0.0229(6)
C33D 0.0444(8) 0.0416(8) 0.0419(8) 0.0141(6) 0.0257(7) 0.0204(7)
C34D 0.0401(8) 0.0548(9) 0.0343(8) 0.0065(7) 0.0184(6) 0.0287(7)
C35D 0.0526(9) 0.0473(8) 0.0344(8) 0.0078(6) 0.0165(7) 0.0368(8)
C36D 0.0457(8) 0.0313(7) 0.0313(7) 0.0087(5) 0.0158(6) 0.0239(6)
B1D 0.0257(7) 0.0264(6) 0.0266(7) 0.0104(5) 0.0101(6) 0.0116(6)
Si1E 0.02587(17) 0.02714(16) 0.01941(16) 0.00854(13) 0.01095(13) 0.01531(14)
C11E 0.0273(6) 0.0282(6) 0.0221(6) 0.0100(5) 0.0132(5) 0.0159(5)
C12E 0.0266(6) 0.0323(6) 0.0303(7) 0.0127(5) 0.0132(5) 0.0155(5)
C13E 0.0299(7) 0.0287(6) 0.0314(7) 0.0093(5) 0.0128(6) 0.0099(5)
C14E 0.0401(7) 0.0264(6) 0.0354(7) 0.0104(5) 0.0206(6) 0.0157(6)
C15E 0.0348(7) 0.0340(7) 0.0387(8) 0.0144(6) 0.0193(6) 0.0219(6)
C16E 0.0258(6) 0.0316(6) 0.0288(7) 0.0093(5) 0.0115(5) 0.0155(5)
C21E 0.0267(6) 0.0302(6) 0.0208(6) 0.0062(5) 0.0100(5) 0.0158(5)
C22E 0.0417(8) 0.0361(7) 0.0360(7) 0.0132(6) 0.0240(6) 0.0228(6)
C23E 0.0405(8) 0.0426(8) 0.0399(8) 0.0113(6) 0.0261(7) 0.0173(7)
C24E 0.0317(7) 0.0549(9) 0.0323(7) 0.0044(6) 0.0159(6) 0.0245(7)
C25E 0.0449(8) 0.0471(8) 0.0349(8) 0.0097(6) 0.0184(7) 0.0326(7)
C26E 0.0384(7) 0.0345(7) 0.0319(7) 0.0094(5) 0.0169(6) 0.0222(6)
C31E 0.0280(6) 0.0276(6) 0.0241(6) 0.0120(5) 0.0135(5) 0.0141(5)
C32E 0.0309(7) 0.0388(7) 0.0270(7) 0.0079(5) 0.0153(6) 0.0138(6)
C33E 0.0360(8) 0.0468(8) 0.0281(7) 0.0027(6) 0.0124(6) 0.0124(7)
C34E 0.0270(7) 0.0447(8) 0.0379(8) 0.0104(6) 0.0095(6) 0.0117(6)
C35E 0.0304(7) 0.0443(8) 0.0431(8) 0.0206(6) 0.0211(6) 0.0206(6)
C36E 0.0333(7) 0.0330(6) 0.0293(7) 0.0131(5) 0.0176(6) 0.0184(6)
O1E 0.0399(6) 0.0277(5) 0.0237(5) 0.0118(4) 0.0161(5) 0.0122(5)
O2E 0.0335(7) 0.0287(6) 0.0200(6) 0.0088(5) 0.0117(5) 0.0147(5)
C1E 0.0346(14) 0.0343(13) 0.0246(12) 0.0159(9) 0.0175(10) 0.0212(11)
C2E 0.0363(8) 0.0313(7) 0.0267(7) 0.0142(6) 0.0174(6) 0.0187(6)
C3E 0.0337(8) 0.0254(7) 0.0197(7) 0.0095(5) 0.0123(6) 0.0099(6)
C4E 0.0339(11) 0.0293(11) 0.0219(8) 0.0120(7) 0.0129(9) 0.0150(10)
C5E 0.0526(10) 0.0435(9) 0.0343(9) 0.0150(7) 0.0276(8) 0.0273(8)
C6E 0.0452(10) 0.0380(9) 0.0232(8) 0.0098(7) 0.0069(7) 0.0075(8)
C7E 0.0501(12) 0.0261(9) 0.0334(10) 0.0085(7) 0.0229(9) 0.0098(8)
C8E 0.0537(12) 0.0558(11) 0.0399(11) 0.0226(9) 0.0205(9) 0.0381(10)
B1E 0.0288(8) 0.0304(8) 0.0242(8) 0.0113(6) 0.0149(7) 0.0156(7)
O1E' 0.031(4) 0.055(5) 0.030(4) 0.014(4) 0.007(3) 0.016(4)
O2E' 0.028(4) 0.051(5) 0.037(4) 0.020(4) 0.008(3) 0.014(3)
C1E' 0.052(12) 0.041(10) 0.047(10) 0.015(8) 0.039(10) 0.034(9)
C2E' 0.032(5) 0.053(7) 0.030(4) 0.014(5) 0.015(4) 0.022(5)
C3E' 0.038(5) 0.034(7) 0.026(4) 0.007(5) 0.013(5) 0.022(6)
C4E' 0.033(5) 0.041(5) 0.027(4) 0.006(4) 0.007(3) 0.018(4)
C5E' 0.061(10) 0.045(8) 0.047(8) 0.021(7) 0.023(7) 0.022(7)
C6E' 0.139(17) 0.111(13) 0.061(8) 0.050(9) 0.072(11) 0.106(14)
C7E' 0.075(10) 0.082(10) 0.041(8) 0.025(6) 0.031(8) 0.059(9)
C8E' 0.058(8) 0.043(6) 0.034(5) 0.003(5) -0.008(5) 0.015(6)
B1E' 0.027(4) 0.041(6) 0.029(4) 0.008(5) 0.009(3) 0.015(4)
Si1F 0.0410(2) 0.03332(18) 0.02121(17) 0.01136(14) 0.01550(15) 0.02468(16)
C11F 0.0375(7) 0.0339(6) 0.0217(6) 0.0116(5) 0.0157(5) 0.0225(6)
C12F 0.0368(7) 0.0413(7) 0.0253(7) 0.0119(5) 0.0140(6) 0.0249(6)
C13F 0.0356(7) 0.0386(7) 0.0254(7) 0.0082(5) 0.0128(6) 0.0176(6)
C14F 0.0445(8) 0.0304(6) 0.0278(7) 0.0089(5) 0.0182(6) 0.0199(6)
C15F 0.0409(8) 0.0368(7) 0.0338(7) 0.0134(6) 0.0191(6) 0.0257(6)
C16F 0.0342(7) 0.0328(7) 0.0299(7) 0.0100(5) 0.0145(6) 0.0191(6)
C21F 0.0395(7) 0.0369(7) 0.0213(6) 0.0088(5) 0.0117(5) 0.0255(6)
C22F 0.0438(8) 0.0398(7) 0.0297(7) 0.0104(6) 0.0171(6) 0.0263(7)
C23F 0.0438(8) 0.0506(9) 0.0342(8) 0.0112(7) 0.0204(7) 0.0255(7)
C24F 0.0434(8) 0.0612(10) 0.0314(8) 0.0045(7) 0.0153(7) 0.0347(8)
C25F 0.0576(10) 0.0503(9) 0.0337(8) 0.0095(6) 0.0183(7) 0.0401(8)
C26F 0.0522(9) 0.0401(7) 0.0307(7) 0.0102(6) 0.0181(7) 0.0306(7)
C31F 0.0416(7) 0.0313(6) 0.0279(7) 0.0151(5) 0.0197(6) 0.0214(6)
C32F 0.0409(8) 0.0489(8) 0.0290(7) 0.0121(6) 0.0198(6) 0.0201(7)
C33F 0.0461(9) 0.0567(10) 0.0281(8) 0.0084(7) 0.0170(7) 0.0173(8)
C34F 0.0383(8) 0.0452(8) 0.0400(8) 0.0169(7) 0.0172(7) 0.0166(7)
C35F 0.0443(8) 0.0404(7) 0.0455(9) 0.0228(7) 0.0287(7) 0.0232(7)
C36F 0.0477(8) 0.0347(7) 0.0334(7) 0.0168(6) 0.0260(7) 0.0232(6)
O1F 0.0408(6) 0.0267(5) 0.0248(5) 0.0112(4) 0.0178(5) 0.0127(5)
O2F 0.0337(7) 0.0295(6) 0.0210(6) 0.0095(5) 0.0132(5) 0.0166(5)
C1F 0.0388(15) 0.0322(13) 0.0263(10) 0.0131(11) 0.0160(12) 0.0214(11)
C2F 0.0398(8) 0.0315(7) 0.0291(8) 0.0143(6) 0.0192(7) 0.0206(7)
C3F 0.0340(8) 0.0251(7) 0.0226(7) 0.0095(5) 0.0143(6) 0.0099(6)
C4F 0.0308(10) 0.0285(9) 0.0217(8) 0.0104(7) 0.0125(8) 0.0143(9)
C5F 0.0556(11) 0.0381(9) 0.0414(10) 0.0147(8) 0.0340(9) 0.0249(8)
C6F 0.0480(10) 0.0353(8) 0.0221(8) 0.0078(7) 0.0080(7) 0.0053(8)
C7F 0.0459(12) 0.0507(12) 0.0431(11) 0.0226(9) 0.0199(9) 0.0331(9)
C8F 0.0472(12) 0.0245(10) 0.0333(11) 0.0095(8) 0.0234(10) 0.0115(9)
B1F 0.0306(8) 0.0292(8) 0.0248(8) 0.0115(7) 0.0147(7) 0.0163(7)
O1F' 0.019(3) 0.034(4) 0.028(3) 0.011(3) 0.005(3) 0.007(3)
O2F' 0.020(3) 0.042(4) 0.037(4) 0.015(3) 0.006(3) 0.008(3)
C1F' 0.032(9) 0.027(7) 0.034(9) 0.010(7) 0.017(8) 0.017(6)
C2F' 0.035(5) 0.032(5) 0.029(4) 0.011(4) 0.012(4) 0.011(5)
C3F' 0.030(5) 0.035(6) 0.027(4) 0.013(4) 0.011(4) 0.017(5)
C4F' 0.026(4) 0.041(5) 0.031(4) 0.011(4) 0.003(3) 0.015(4)
C5F' 0.042(7) 0.042(8) 0.045(8) 0.025(7) 0.030(7) 0.027(7)
C6F' 0.067(9) 0.056(8) 0.046(7) 0.025(6) 0.034(7) 0.045(8)
C7F' 0.051(9) 0.067(9) 0.075(12) 0.030(7) 0.026(9) 0.042(8)
C8F' 0.056(8) 0.042(6) 0.039(5) 0.009(5) -0.004(6) 0.010(6)
B1F' 0.022(4) 0.027(6) 0.029(4) 0.009(4) 0.007(3) 0.008(4)

loop_
_atom_type_symbol
_atom_type_description
_atom_type_scat_dispersion_real
_atom_type_scat_dispersion_imag
_atom_type_scat_source
C C 0.0181 0.0091 'International Tables Vol C Tables 4.2.6.8 and 6.1.1.4'
H H 0.0000 0.0000 'International Tables Vol C Tables 4.2.6.8 and 6.1.1.4'
B B 0.0090 0.0039 'International Tables Vol C Tables 4.2.6.8 and 6.1.1.4'
O O 0.0492 0.0322 'International Tables Vol C Tables 4.2.6.8 and 6.1.1.4'
Si Si 0.2541 0.3302 'International Tables Vol C Tables 4.2.6.8 and 6.1.1.4'

loop_
_geom_angle_atom_site_label_1
_geom_angle_atom_site_label_2
_geom_angle_atom_site_label_3
_geom_angle
_geom_angle_site_symmetry_1
_geom_angle_site_symmetry_3
_geom_angle_publ_flag
C31A Si1A C1A 109.21(6) . . ?
C31A Si1A C11A 110.19(6) . . ?
C1A Si1A C11A 107.76(6) . . ?
C31A Si1A C21A 110.06(6) . . ?
C1A Si1A C21A 108.55(6) . . ?
C11A Si1A C21A 111.01(6) . . ?
B1A O1A C3A 106.63(10) . . ?
B1A O2A C4A 106.56(10) . . ?
C2A C1A Si1A 124.51(10) . . ?
C2A C1A H1A 117.7 . . ?
Si1A C1A H1A 117.7 . . ?
C1A C2A B1A 125.85(12) . . ?
C1A C2A H2A 117.1 . . ?
B1A C2A H2A 117.1 . . ?
O1A C3A C5A 109.16(11) . . ?
O1A C3A C6A 106.48(11) . . ?
C5A C3A C6A 110.68(13) . . ?
O1A C3A C4A 102.02(10) . . ?
C5A C3A C4A 114.49(12) . . ?
C6A C3A C4A 113.29(11) . . ?
O2A C4A C8A 108.96(11) . . ?
O2A C4A C7A 106.53(11) . . ?
C8A C4A C7A 110.68(12) . . ?
O2A C4A C3A 102.09(10) . . ?
C8A C4A C3A 114.30(11) . . ?
C7A C4A C3A 113.55(12) . . ?
C3A C5A H5AA 109.5 . . ?
C3A C5A H5AB 109.5 . . ?
H5AA C5A H5AB 109.5 . . ?
C3A C5A H5AC 109.5 . . ?
H5AA C5A H5AC 109.5 . . ?
H5AB C5A H5AC 109.5 . . ?
C3A C6A H6AA 109.5 . . ?
C3A C6A H6AB 109.5 . . ?
H6AA C6A H6AB 109.5 . . ?
C3A C6A H6AC 109.5 . . ?
H6AA C6A H6AC 109.5 . . ?
H6AB C6A H6AC 109.5 . . ?
C4A C7A H7AA 109.5 . . ?
C4A C7A H7AB 109.5 . . ?
H7AA C7A H7AB 109.5 . . ?
C4A C7A H7AC 109.5 . . ?
H7AA C7A H7AC 109.5 . . ?
H7AB C7A H7AC 109.5 . . ?
C4A C8A H8AA 109.5 . . ?
C4A C8A H8AB 109.5 . . ?
H8AA C8A H8AB 109.5 . . ?
C4A C8A H8AC 109.5 . . ?
H8AA C8A H8AC 109.5 . . ?
H8AB C8A H8AC 109.5 . . ?
C16A C11A C12A 117.41(12) . . ?
C16A C11A Si1A 119.48(9) . . ?
C12A C11A Si1A 123.03(10) . . ?
C13A C12A C11A 121.33(13) . . ?
C13A C12A H12A 119.3 . . ?
C11A C12A H12A 119.3 . . ?
C14A C13A C12A 120.00(12) . . ?
C14A C13A H13A 120.0 . . ?
C12A C13A H13A 120.0 . . ?
C13A C14A C15A 119.60(12) . . ?
C13A C14A H14A 120.2 . . ?
C15A C14A H14A 120.2 . . ?
C16A C15A C14A 120.13(13) . . ?
C16A C15A H15A 119.9 . . ?
C14A C15A H15A 119.9 . . ?
C15A C16A C11A 121.53(12) . . ?
C15A C16A H16A 119.2 . . ?
C11A C16A H16A 119.2 . . ?
C26A C21A C22A 117.44(13) . . ?
C26A C21A Si1A 122.18(11) . . ?
C22A C21A Si1A 120.33(10) . . ?
C23A C22A C21A 121.22(13) . . ?
C23A C22A H22A 119.4 . . ?
C21A C22A H22A 119.4 . . ?
C24A C23A C22A 120.10(13) . . ?
C24A C23A H23A 120.0 . . ?
C22A C23A H23A 120.0 . . ?
C25A C24A C23A 119.90(14) . . ?
C25A C24A H24A 120.1 . . ?
C23A C24A H24A 120.1 . . ?
C24A C25A C26A 119.94(14) . . ?
C24A C25A H25A 120.0 . . ?
C26A C25A H25A 120.0 . . ?
C21A C26A C25A 121.40(14) . . ?
C21A C26A H26A 119.3 . . ?
C25A C26A H26A 119.3 . . ?
C36A C31A C32A 117.79(12) . . ?
C36A C31A Si1A 121.38(10) . . ?
C32A C31A Si1A 120.83(10) . . ?
C33A C32A C31A 121.05(13) . . ?
C33A C32A H32A 119.5 . . ?
C31A C32A H32A 119.5 . . ?
C34A C33A C32A 120.05(13) . . ?
C34A C33A H33A 120.0 . . ?
C32A C33A H33A 120.0 . . ?
C35A C34A C33A 119.92(13) . . ?
C35A C34A H34A 120.0 . . ?
C33A C34A H34A 120.0 . . ?
C34A C35A C36A 120.30(13) . . ?
C34A C35A H35A 119.9 . . ?
C36A C35A H35A 119.8 . . ?
C35A C36A C31A 120.88(13) . . ?
C35A C36A H36A 119.6 . . ?
C31A C36A H36A 119.6 . . ?
O2A B1A O1A 113.57(12) . . ?
O2A B1A C2A 124.69(12) . . ?
O1A B1A C2A 121.71(12) . . ?
C1B Si1B C21B 107.54(10) . . ?
C1B Si1B C11B 112.38(9) . . ?
C21B Si1B C11B 111.83(6) . . ?
C1B Si1B C31B 105.11(9) . . ?
C21B Si1B C31B 108.54(6) . . ?
C11B Si1B C31B 111.12(6) . . ?
C21B Si1B C1B' 113.8(7) . . ?
C11B Si1B C1B' 99.4(5) . . ?
C31B Si1B C1B' 112.0(6) . . ?
C12B C11B C16B 117.39(13) . . ?
C12B C11B Si1B 122.07(11) . . ?
C16B C11B Si1B 120.54(10) . . ?
C13B C12B C11B 121.32(14) . . ?
C13B C12B H12B 119.3 . . ?
C11B C12B H12B 119.3 . . ?
C14B C13B C12B 120.10(15) . . ?
C14B C13B H13B 119.9 . . ?
C12B C13B H13B 119.9 . . ?
C13B C14B C15B 119.99(15) . . ?
C13B C14B H14B 120.0 . . ?
C15B C14B H14B 120.0 . . ?
C14B C15B C16B 119.83(14) . . ?
C14B C15B H15B 120.1 . . ?
C16B C15B H15B 120.1 . . ?
C15B C16B C11B 121.37(14) . . ?
C15B C16B H16B 119.3 . . ?
C11B C16B H16B 119.3 . . ?
C22B C21B C26B 117.33(13) . . ?
C22B C21B Si1B 120.96(11) . . ?
C26B C21B Si1B 121.64(10) . . ?
C23B C22B C21B 121.01(14) . . ?
C23B C22B H22B 119.5 . . ?
C21B C22B H22B 119.5 . . ?
C24B C23B C22B 120.63(14) . . ?
C24B C23B H23B 119.7 . . ?
C22B C23B H23B 119.7 . . ?
C23B C24B C25B 119.76(14) . . ?
C23B C24B H24B 120.1 . . ?
C25B C24B H24B 120.1 . . ?
C24B C25B C26B 119.70(15) . . ?
C24B C25B H25B 120.2 . . ?
C26B C25B H25B 120.2 . . ?
C25B C26B C21B 121.58(14) . . ?
C25B C26B H26B 119.2 . . ?
C21B C26B H26B 119.2 . . ?
C36B C31B C32B 117.77(12) . . ?
C36B C31B Si1B 123.90(10) . . ?
C32B C31B Si1B 118.29(10) . . ?
C33B C32B C31B 121.32(13) . . ?
C33B C32B H32B 119.3 . . ?
C31B C32B H32B 119.3 . . ?
C32B C33B C34B 120.03(13) . . ?
C32B C33B H33B 120.0 . . ?
C34B C33B H33B 120.0 . . ?
C35B C34B C33B 119.75(12) . . ?
C35B C34B H34B 120.1 . . ?
C33B C34B H34B 120.1 . . ?
C34B C35B C36B 120.04(12) . . ?
C34B C35B H35B 120.0 . . ?
C36B C35B H35B 120.0 . . ?
C35B C36B C31B 121.09(12) . . ?
C35B C36B H36B 119.5 . . ?
C31B C36B H36B 119.5 . . ?
B1B O1B C3B 106.71(13) . . ?
B1B O2B C4B 107.46(12) . . ?
C2B C1B Si1B 127.40(18) . . ?
C2B C1B H1B 116.3 . . ?
Si1B C1B H1B 116.3 . . ?
C1B C2B B1B 121.82(18) . . ?
C1B C2B H2B 119.1 . . ?
B1B C2B H2B 119.1 . . ?
O1B C3B C5B 106.71(17) . . ?
O1B C3B C6B 108.63(17) . . ?
C5B C3B C6B 110.29(19) . . ?
O1B C3B C4B 102.10(14) . . ?
C5B C3B C4B 112.82(18) . . ?
C6B C3B C4B 115.54(19) . . ?
O2B C4B C7B 107.99(13) . . ?
O2B C4B C8B 107.21(14) . . ?
C7B C4B C8B 110.66(17) . . ?
O2B C4B C3B 102.34(13) . . ?
C7B C4B C3B 115.19(17) . . ?
C8B C4B C3B 112.72(16) . . ?
C3B C5B H5BA 109.5 . . ?
C3B C5B H5BB 109.5 . . ?
H5BA C5B H5BB 109.5 . . ?
C3B C5B H5BC 109.5 . . ?
H5BA C5B H5BC 109.5 . . ?
H5BB C5B H5BC 109.5 . . ?
C3B C6B H6BA 109.5 . . ?
C3B C6B H6BB 109.5 . . ?
H6BA C6B H6BB 109.5 . . ?
C3B C6B H6BC 109.5 . . ?
H6BA C6B H6BC 109.5 . . ?
H6BB C6B H6BC 109.5 . . ?
C4B C7B H7BA 109.5 . . ?
C4B C7B H7BB 109.5 . . ?
H7BA C7B H7BB 109.5 . . ?
C4B C7B H7BC 109.5 . . ?
H7BA C7B H7BC 109.5 . . ?
H7BB C7B H7BC 109.5 . . ?
C4B C8B H8BA 109.5 . . ?
C4B C8B H8BB 109.5 . . ?
H8BA C8B H8BB 109.5 . . ?
C4B C8B H8BC 109.5 . . ?
H8BA C8B H8BC 109.5 . . ?
H8BB C8B H8BC 109.5 . . ?
O2B B1B O1B 113.01(16) . . ?
O2B B1B C2B 123.26(16) . . ?
O1B B1B C2B 123.65(15) . . ?
B1B' O1B' C3B' 106.4(11) . . ?
B1B' O2B' C4B' 100.9(14) . . ?
C2B' C1B' Si1B 116.6(14) . . ?
C2B' C1B' H1B' 121.7 . . ?
Si1B C1B' H1B' 121.7 . . ?
C1B' C2B' B1B' 121.6(14) . . ?
C1B' C2B' H2B' 119.2 . . ?
B1B' C2B' H2B' 119.2 . . ?
O1B' C3B' C5B' 110.7(12) . . ?
O1B' C3B' C6B' 106.4(12) . . ?
C5B' C3B' C6B' 109.6(14) . . ?
O1B' C3B' C4B' 100.5(13) . . ?
C5B' C3B' C4B' 113.5(15) . . ?
C6B' C3B' C4B' 115.5(15) . . ?
O2B' C4B' C8B' 109(2) . . ?
O2B' C4B' C7B' 108.3(18) . . ?
C8B' C4B' C7B' 111.6(18) . . ?
O2B' C4B' C3B' 102.8(15) . . ?
C8B' C4B' C3B' 111.8(18) . . ?
C7B' C4B' C3B' 113(2) . . ?
C3B' C5B' H5BD 109.5 . . ?
C3B' C5B' H5BE 109.5 . . ?
H5BD C5B' H5BE 109.5 . . ?
C3B' C5B' H5BF 109.5 . . ?
H5BD C5B' H5BF 109.5 . . ?
H5BE C5B' H5BF 109.5 . . ?
C3B' C6B' H6BD 109.5 . . ?
C3B' C6B' H6BE 109.5 . . ?
H6BD C6B' H6BE 109.5 . . ?
C3B' C6B' H6BF 109.5 . . ?
H6BD C6B' H6BF 109.5 . . ?
H6BE C6B' H6BF 109.5 . . ?
C4B' C7B' H7BD 109.5 . . ?
C4B' C7B' H7BE 109.5 . . ?
H7BD C7B' H7BE 109.5 . . ?
C4B' C7B' H7BF 109.5 . . ?
H7BD C7B' H7BF 109.5 . . ?
H7BE C7B' H7BF 109.5 . . ?
C4B' C8B' H8BD 109.5 . . ?
C4B' C8B' H8BE 109.5 . . ?
H8BD C8B' H8BE 109.5 . . ?
C4B' C8B' H8BF 109.5 . . ?
H8BD C8B' H8BF 109.5 . . ?
H8BE C8B' H8BF 109.5 . . ?
O1B' B1B' O2B' 118.9(13) . . ?
O1B' B1B' C2B' 121.4(12) . . ?
O2B' B1B' C2B' 119.1(13) . . ?
C1C Si1C C21C 108.21(8) . . ?
C1C Si1C C11C 112.09(8) . . ?
C21C Si1C C11C 111.16(6) . . ?
C1C Si1C C31C 104.69(7) . . ?
C21C Si1C C31C 110.31(6) . . ?
C11C Si1C C31C 110.18(6) . . ?
C21C Si1C C1C' 114.4(5) . . ?
C11C Si1C C1C' 98.6(4) . . ?
C31C Si1C C1C' 111.6(5) . . ?
C12C C11C C16C 117.74(12) . . ?
C12C C11C Si1C 122.15(10) . . ?
C16C C11C Si1C 120.10(10) . . ?
C13C C12C C11C 121.18(14) . . ?
C13C C12C H12C 119.4 . . ?
C11C C12C H12C 119.4 . . ?
C14C C13C C12C 119.84(15) . . ?
C14C C13C H13C 120.1 . . ?
C12C C13C H13C 120.1 . . ?
C15C C14C C13C 120.27(14) . . ?
C15C C14C H14C 119.9 . . ?
C13C C14C H14C 119.9 . . ?
C14C C15C C16C 119.77(14) . . ?
C14C C15C H15C 120.1 . . ?
C16C C15C H15C 120.1 . . ?
C15C C16C C11C 121.19(13) . . ?
C15C C16C H16C 119.4 . . ?
C11C C16C H16C 119.4 . . ?
C26C C21C C22C 117.79(13) . . ?
C26C C21C Si1C 121.97(10) . . ?
C22C C21C Si1C 120.23(11) . . ?
C23C C22C C21C 120.99(15) . . ?
C23C C22C H22C 119.5 . . ?
C21C C22C H22C 119.5 . . ?
C24C C23C C22C 120.13(14) . . ?
C24C C23C H23C 119.9 . . ?
C22C C23C H23C 119.9 . . ?
C23C C24C C25C 120.08(14) . . ?
C23C C24C H24C 120.0 . . ?
C25C C24C H24C 120.0 . . ?
C24C C25C C26C 119.97(15) . . ?
C24C C25C H25C 120.0 . . ?
C26C C25C H25C 120.0 . . ?
C21C C26C C25C 121.05(13) . . ?
C21C C26C H26C 119.5 . . ?
C25C C26C H26C 119.5 . . ?
C36C C31C C32C 117.75(12) . . ?
C36C C31C Si1C 122.48(10) . . ?
C32C C31C Si1C 119.64(10) . . ?
C33C C32C C31C 121.24(12) . . ?
C33C C32C H32C 119.4 . . ?
C31C C32C H32C 119.4 . . ?
C34C C33C C32C 120.07(13) . . ?
C34C C33C H33C 120.0 . . ?
C32C C33C H33C 120.0 . . ?
C33C C34C C35C 120.02(12) . . ?
C33C C34C H34C 120.0 . . ?
C35C C34C H34C 120.0 . . ?
C34C C35C C36C 119.72(13) . . ?
C34C C35C H35C 120.1 . . ?
C36C C35C H35C 120.1 . . ?
C35C C36C C31C 121.20(12) . . ?
C35C C36C H36C 119.4 . . ?
C31C C36C H36C 119.4 . . ?
B1C O1C C3C 106.56(14) . . ?
B1C O2C C4C 107.14(13) . . ?
C2C C1C Si1C 127.84(15) . . ?
C2C C1C H1C 116.1 . . ?
Si1C C1C H1C 116.1 . . ?
C1C C2C B1C 121.96(15) . . ?
C1C C2C H2C 119.0 . . ?
B1C C2C H2C 119.0 . . ?
O1C C3C C5C 106.50(15) . . ?
O1C C3C C6C 108.44(16) . . ?
C5C C3C C6C 109.87(17) . . ?
O1C C3C C4C 102.19(14) . . ?
C5C C3C C4C 113.29(16) . . ?
C6C C3C C4C 115.76(18) . . ?
O2C C4C C8C 108.04(13) . . ?
O2C C4C C7C 107.33(15) . . ?
C8C C4C C7C 110.59(17) . . ?
O2C C4C C3C 102.61(13) . . ?
C8C C4C C3C 114.51(16) . . ?
C7C C4C C3C 113.09(15) . . ?
C3C C5C H5CA 109.5 . . ?
C3C C5C H5CB 109.5 . . ?
H5CA C5C H5CB 109.5 . . ?
C3C C5C H5CC 109.5 . . ?
H5CA C5C H5CC 109.5 . . ?
H5CB C5C H5CC 109.5 . . ?
C3C C6C H6CA 109.5 . . ?
C3C C6C H6CB 109.5 . . ?
H6CA C6C H6CB 109.5 . . ?
C3C C6C H6CC 109.5 . . ?
H6CA C6C H6CC 109.5 . . ?
H6CB C6C H6CC 109.5 . . ?
C4C C7C H7CA 109.5 . . ?
C4C C7C H7CB 109.5 . . ?
H7CA C7C H7CB 109.5 . . ?
C4C C7C H7CC 109.5 . . ?
H7CA C7C H7CC 109.5 . . ?
H7CB C7C H7CC 109.5 . . ?
C4C C8C H8CA 109.5 . . ?
C4C C8C H8CB 109.5 . . ?
H8CA C8C H8CB 109.5 . . ?
C4C C8C H8CC 109.5 . . ?
H8CA C8C H8CC 109.5 . . ?
H8CB C8C H8CC 109.5 . . ?
O2C B1C O1C 113.46(16) . . ?
O2C B1C C2C 123.03(15) . . ?
O1C B1C C2C 123.39(14) . . ?
B1C' O1C' C3C' 106.6(10) . . ?
B1C' O2C' C4C' 100.4(11) . . ?
C2C' C1C' Si1C 119.9(12) . . ?
C2C' C1C' H1C' 120.1 . . ?
Si1C C1C' H1C' 120.1 . . ?
C1C' C2C' B1C' 125.1(13) . . ?
C1C' C2C' H2C' 117.4 . . ?
B1C' C2C' H2C' 117.4 . . ?
O1C' C3C' C6C' 108.7(12) . . ?
O1C' C3C' C5C' 110.0(10) . . ?
C6C' C3C' C5C' 108.4(12) . . ?
O1C' C3C' C4C' 101.7(11) . . ?
C6C' C3C' C4C' 116.1(12) . . ?
C5C' C3C' C4C' 111.6(12) . . ?
C8C' C4C' C7C' 111.0(16) . . ?
C8C' C4C' O2C' 106.8(16) . . ?
C7C' C4C' O2C' 107.2(14) . . ?
C8C' C4C' C3C' 112.3(15) . . ?
C7C' C4C' C3C' 116.1(15) . . ?
O2C' C4C' C3C' 102.6(12) . . ?
C3C' C5C' H5CD 109.5 . . ?
C3C' C5C' H5CE 109.5 . . ?
H5CD C5C' H5CE 109.5 . . ?
C3C' C5C' H5CF 109.5 . . ?
H5CD C5C' H5CF 109.5 . . ?
H5CE C5C' H5CF 109.5 . . ?
C3C' C6C' H6CD 109.5 . . ?
C3C' C6C' H6CE 109.5 . . ?
H6CD C6C' H6CE 109.5 . . ?
C3C' C6C' H6CF 109.5 . . ?
H6CD C6C' H6CF 109.5 . . ?
H6CE C6C' H6CF 109.5 . . ?
C4C' C7C' H7CD 109.5 . . ?
C4C' C7C' H7CE 109.5 . . ?
H7CD C7C' H7CE 109.5 . . ?
C4C' C7C' H7CF 109.5 . . ?
H7CD C7C' H7CF 109.5 . . ?
H7CE C7C' H7CF 109.5 . . ?
C4C' C8C' H8CD 109.5 . . ?
C4C' C8C' H8CE 109.5 . . ?
H8CD C8C' H8CE 109.5 . . ?
C4C' C8C' H8CF 109.5 . . ?
H8CD C8C' H8CF 109.5 . . ?
H8CE C8C' H8CF 109.5 . . ?
O1C' B1C' O2C' 116.7(12) . . ?
O1C' B1C' C2C' 121.8(12) . . ?
O2C' B1C' C2C' 121.2(12) . . ?
C1D Si1D C31D 109.17(6) . . ?
C1D Si1D C11D 110.13(6) . . ?
C31D Si1D C11D 111.65(6) . . ?
C1D Si1D C21D 105.45(6) . . ?
C31D Si1D C21D 109.40(6) . . ?
C11D Si1D C21D 110.83(6) . . ?
B1D O1D C3D 106.68(10) . . ?
B1D O2D C4D 106.87(10) . . ?
C2D C1D Si1D 128.13(11) . . ?
C2D C1D H1D 115.9 . . ?
Si1D C1D H1D 115.9 . . ?
C1D C2D B1D 121.88(12) . . ?
C1D C2D H2D 119.1 . . ?
B1D C2D H2D 119.1 . . ?
O1D C3D C5D 109.35(12) . . ?
O1D C3D C6D 106.54(13) . . ?
C5D C3D C6D 110.20(14) . . ?
O1D C3D C4D 101.98(10) . . ?
C5D C3D C4D 115.27(12) . . ?
C6D C3D C4D 112.79(14) . . ?
O2D C4D C8D 108.03(12) . . ?
O2D C4D C7D 107.32(12) . . ?
C8D C4D C7D 110.35(14) . . ?
O2D C4D C3D 102.46(10) . . ?
C8D C4D C3D 115.02(14) . . ?
C7D C4D C3D 112.98(12) . . ?
C3D C5D H5DA 109.5 . . ?
C3D C5D H5DB 109.5 . . ?
H5DA C5D H5DB 109.5 . . ?
C3D C5D H5DC 109.5 . . ?
H5DA C5D H5DC 109.5 . . ?
H5DB C5D H5DC 109.5 . . ?
C3D C6D H6DA 109.5 . . ?
C3D C6D H6DB 109.5 . . ?
H6DA C6D H6DB 109.5 . . ?
C3D C6D H6DC 109.5 . . ?
H6DA C6D H6DC 109.5 . . ?
H6DB C6D H6DC 109.5 . . ?
C4D C7D H7DA 109.5 . . ?
C4D C7D H7DB 109.5 . . ?
H7DA C7D H7DB 109.5 . . ?
C4D C7D H7DC 109.5 . . ?
H7DA C7D H7DC 109.5 . . ?
H7DB C7D H7DC 109.5 . . ?
C4D C8D H8DA 109.5 . . ?
C4D C8D H8DB 109.5 . . ?
H8DA C8D H8DB 109.5 . . ?
C4D C8D H8DC 109.5 . . ?
H8DA C8D H8DC 109.5 . . ?
H8DB C8D H8DC 109.5 . . ?
C16D C11D C12D 117.80(13) . . ?
C16D C11D Si1D 122.09(11) . . ?
C12D C11D Si1D 120.11(11) . . ?
C13D C12D C11D 121.23(14) . . ?
C13D C12D H12D 119.4 . . ?
C11D C12D H12D 119.4 . . ?
C14D C13D C12D 119.71(15) . . ?
C14D C13D H13D 120.1 . . ?
C12D C13D H13D 120.1 . . ?
C13D C14D C15D 120.12(15) . . ?
C13D C14D H14D 119.9 . . ?
C15D C14D H14D 119.9 . . ?
C16D C15D C14D 119.91(16) . . ?
C16D C15D H15D 120.0 . . ?
C14D C15D H15D 120.0 . . ?
C15D C16D C11D 121.23(15) . . ?
C15D C16D H16D 119.4 . . ?
C11D C16D H16D 119.4 . . ?
C22D C21D C26D 117.81(12) . . ?
C22D C21D Si1D 122.94(10) . . ?
C26D C21D Si1D 119.16(10) . . ?
C23D C22D C21D 121.12(13) . . ?
C23D C22D H22D 119.4 . . ?
C21D C22D H22D 119.4 . . ?
C24D C23D C22D 119.87(13) . . ?
C24D C23D H23D 120.1 . . ?
C22D C23D H23D 120.1 . . ?
C23D C24D C25D 120.01(13) . . ?
C23D C24D H24D 120.0 . . ?
C25D C24D H24D 120.0 . . ?
C26D C25D C24D 119.99(14) . . ?
C26D C25D H25D 120.0 . . ?
C24D C25D H25D 120.0 . . ?
C25D C26D C21D 121.20(13) . . ?
C25D C26D H26D 119.4 . . ?
C21D C26D H26D 119.4 . . ?
C36D C31D C32D 117.66(13) . . ?
C36D C31D Si1D 120.76(11) . . ?
C32D C31D Si1D 121.56(10) . . ?
C33D C32D C31D 121.08(13) . . ?
C33D C32D H32D 119.5 . . ?
C31D C32D H32D 119.5 . . ?
C34D C33D C32D 120.12(14) . . ?
C34D C33D H33D 119.9 . . ?
C32D C33D H33D 119.9 . . ?
C33D C34D C35D 119.77(14) . . ?
C33D C34D H34D 120.1 . . ?
C35D C34D H34D 120.1 . . ?
C34D C35D C36D 120.06(13) . . ?
C34D C35D H35D 120.0 . . ?
C36D C35D H35D 120.0 . . ?
C35D C36D C31D 121.31(14) . . ?
C35D C36D H36D 119.3 . . ?
C31D C36D H36D 119.3 . . ?
O1D B1D O2D 113.47(12) . . ?
O1D B1D C2D 124.12(12) . . ?
O2D B1D C2D 122.30(12) . . ?
C1E' Si1E C21E 105.2(12) . . ?
C1E' Si1E C11E 106.4(12) . . ?
C21E Si1E C11E 109.02(6) . . ?
C1E' Si1E C31E 113.6(13) . . ?
C21E Si1E C31E 110.32(6) . . ?
C11E Si1E C31E 111.96(6) . . ?
C21E Si1E C1E 110.62(14) . . ?
C11E Si1E C1E 108.05(15) . . ?
C31E Si1E C1E 106.83(13) . . ?
C16E C11E C12E 117.63(11) . . ?
C16E C11E Si1E 123.22(10) . . ?
C12E C11E Si1E 119.13(9) . . ?
C13E C12E C11E 121.16(12) . . ?
C13E C12E H12E 119.4 . . ?
C11E C12E H12E 119.4 . . ?
C14E C13E C12E 120.20(13) . . ?
C14E C13E H13E 119.9 . . ?
C12E C13E H13E 119.9 . . ?
C15E C14E C13E 119.79(12) . . ?
C15E C14E H14E 120.1 . . ?
C13E C14E H14E 120.1 . . ?
C14E C15E C16E 120.01(13) . . ?
C14E C15E H15E 120.0 . . ?
C16E C15E H15E 120.0 . . ?
C15E C16E C11E 121.21(12) . . ?
C15E C16E H16E 119.4 . . ?
C11E C16E H16E 119.4 . . ?
C22E C21E C26E 118.07(12) . . ?
C22E C21E Si1E 121.01(10) . . ?
C26E C21E Si1E 120.91(10) . . ?
C23E C22E C21E 120.93(13) . . ?
C23E C22E H22E 119.5 . . ?
C21E C22E H22E 119.5 . . ?
C24E C23E C22E 120.07(14) . . ?
C24E C23E H23E 120.0 . . ?
C22E C23E H23E 120.0 . . ?
C23E C24E C25E 120.08(13) . . ?
C23E C24E H24E 120.0 . . ?
C25E C24E H24E 120.0 . . ?
C24E C25E C26E 120.04(13) . . ?
C24E C25E H25E 120.0 . . ?
C26E C25E H25E 120.0 . . ?
C25E C26E C21E 120.80(14) . . ?
C25E C26E H26E 119.6 . . ?
C21E C26E H26E 119.6 . . ?
C32E C31E C36E 117.60(12) . . ?
C32E C31E Si1E 121.95(10) . . ?
C36E C31E Si1E 120.32(10) . . ?
C33E C32E C31E 121.29(13) . . ?
C33E C32E H32E 119.4 . . ?
C31E C32E H32E 119.4 . . ?
C34E C33E C32E 119.83(14) . . ?
C34E C33E H33E 120.1 . . ?
C32E C33E H33E 120.1 . . ?
C33E C34E C35E 120.16(14) . . ?
C33E C34E H34E 119.9 . . ?
C35E C34E H34E 119.9 . . ?
C34E C35E C36E 119.94(13) . . ?
C34E C35E H35E 120.0 . . ?
C36E C35E H35E 120.0 . . ?
C35E C36E C31E 121.18(13) . . ?
C35E C36E H36E 119.4 . . ?
C31E C36E H36E 119.4 . . ?
B1E O1E C3E 106.23(11) . . ?
B1E O2E C4E 106.54(14) . . ?
C2E C1E Si1E 125.0(3) . . ?
C2E C1E H1E 117.5 . . ?
Si1E C1E H1E 117.5 . . ?
C1E C2E B1E 125.31(18) . . ?
C1E C2E H2E 117.3 . . ?
B1E C2E H2E 117.3 . . ?
O1E C3E C5E 106.23(12) . . ?
O1E C3E C6E 109.35(12) . . ?
C5E C3E C6E 110.17(14) . . ?
O1E C3E C4E 102.08(12) . . ?
C5E C3E C4E 113.85(14) . . ?
C6E C3E C4E 114.46(15) . . ?
O2E C4E C8E 106.68(17) . . ?
O2E C4E C7E 108.76(17) . . ?
C8E C4E C7E 110.7(2) . . ?
O2E C4E C3E 101.94(16) . . ?
C8E C4E C3E 114.13(18) . . ?
C7E C4E C3E 113.89(18) . . ?
C3E C5E H5EA 109.5 . . ?
C3E C5E H5EB 109.5 . . ?
H5EA C5E H5EB 109.5 . . ?
C3E C5E H5EC 109.5 . . ?
H5EA C5E H5EC 109.5 . . ?
H5EB C5E H5EC 109.5 . . ?
C3E C6E H6EA 109.5 . . ?
C3E C6E H6EB 109.5 . . ?
H6EA C6E H6EB 109.5 . . ?
C3E C6E H6EC 109.5 . . ?
H6EA C6E H6EC 109.5 . . ?
H6EB C6E H6EC 109.5 . . ?
C4E C7E H7EA 109.5 . . ?
C4E C7E H7EB 109.5 . . ?
H7EA C7E H7EB 109.5 . . ?
C4E C7E H7EC 109.5 . . ?
H7EA C7E H7EC 109.5 . . ?
H7EB C7E H7EC 109.5 . . ?
C4E C8E H8EA 109.5 . . ?
C4E C8E H8EB 109.5 . . ?
H8EA C8E H8EB 109.5 . . ?
C4E C8E H8EC 109.5 . . ?
H8EA C8E H8EC 109.5 . . ?
H8EB C8E H8EC 109.5 . . ?
O2E B1E O1E 113.81(13) . . ?
O2E B1E C2E 124.27(14) . . ?
O1E B1E C2E 121.86(13) . . ?
B1E' O1E' C3E' 105.7(12) . . ?
B1E' O2E' C4E' 108.3(11) . . ?
C2E' C1E' Si1E 138(3) . . ?
C2E' C1E' H1E' 111.0 . . ?
Si1E C1E' H1E' 111.0 . . ?
C1E' C2E' B1E' 130(2) . . ?
C1E' C2E' H2E' 114.8 . . ?
B1E' C2E' H2E' 114.8 . . ?
C4E' C3E' C5E' 117.1(18) . . ?
C4E' C3E' O1E' 103.0(14) . . ?
C5E' C3E' O1E' 106.6(15) . . ?
C4E' C3E' C6E' 109.8(17) . . ?
C5E' C3E' C6E' 114.3(17) . . ?
O1E' C3E' C6E' 104.5(15) . . ?
C8E' C4E' O2E' 107.7(12) . . ?
C8E' C4E' C3E' 120.3(15) . . ?
O2E' C4E' C3E' 103.2(12) . . ?
C8E' C4E' C7E' 109.3(13) . . ?
O2E' C4E' C7E' 104.8(11) . . ?
C3E' C4E' C7E' 110.3(15) . . ?
C3E' C5E' H5ED 109.5 . . ?
C3E' C5E' H5EE 109.5 . . ?
H5ED C5E' H5EE 109.5 . . ?
C3E' C5E' H5EF 109.5 . . ?
H5ED C5E' H5EF 109.5 . . ?
H5EE C5E' H5EF 109.5 . . ?
C3E' C6E' H6ED 109.5 . . ?
C3E' C6E' H6EE 109.5 . . ?
H6ED C6E' H6EE 109.5 . . ?
C3E' C6E' H6EF 109.5 . . ?
H6ED C6E' H6EF 109.5 . . ?
H6EE C6E' H6EF 109.5 . . ?
C4E' C7E' H7ED 109.5 . . ?
C4E' C7E' H7EE 109.5 . . ?
H7ED C7E' H7EE 109.5 . . ?
C4E' C7E' H7EF 109.5 . . ?
H7ED C7E' H7EF 109.5 . . ?
H7EE C7E' H7EF 109.5 . . ?
C4E' C8E' H8ED 109.5 . . ?
C4E' C8E' H8EE 109.5 . . ?
H8ED C8E' H8EE 109.5 . . ?
C4E' C8E' H8EF 109.5 . . ?
H8ED C8E' H8EF 109.5 . . ?
H8EE C8E' H8EF 109.5 . . ?
O1E' B1E' O2E' 113.1(15) . . ?
O1E' B1E' C2E' 122.2(12) . . ?
O2E' B1E' C2E' 124.3(14) . . ?
C1F' Si1F C21F 103.0(6) . . ?
C1F' Si1F C31F 121.6(5) . . ?
C21F Si1F C31F 110.00(6) . . ?
C1F' Si1F C11F 100.1(6) . . ?
C21F Si1F C11F 111.21(6) . . ?
C31F Si1F C11F 110.39(6) . . ?
C21F Si1F C1F 110.68(10) . . ?
C31F Si1F C1F 105.79(9) . . ?
C11F Si1F C1F 108.63(9) . . ?
C16F C11F C12F 117.57(12) . . ?
C16F C11F Si1F 121.64(10) . . ?
C12F C11F Si1F 120.73(10) . . ?
C13F C12F C11F 121.23(13) . . ?
C13F C12F H12F 119.4 . . ?
C11F C12F H12F 119.4 . . ?
C14F C13F C12F 120.05(13) . . ?
C14F C13F H13F 120.0 . . ?
C12F C13F H13F 120.0 . . ?
C15F C14F C13F 120.01(13) . . ?
C15F C14F H14F 120.0 . . ?
C13F C14F H14F 120.0 . . ?
C14F C15F C16F 119.72(13) . . ?
C14F C15F H15F 120.1 . . ?
C16F C15F H15F 120.1 . . ?
C15F C16F C11F 121.41(13) . . ?
C15F C16F H16F 119.3 . . ?
C11F C16F H16F 119.3 . . ?
C22F C21F C26F 118.40(13) . . ?
C22F C21F Si1F 122.21(10) . . ?
C26F C21F Si1F 119.39(11) . . ?
C23F C22F C21F 120.69(14) . . ?
C23F C22F H22F 119.7 . . ?
C21F C22F H22F 119.7 . . ?
C24F C23F C22F 119.92(15) . . ?
C24F C23F H23F 120.0 . . ?
C22F C23F H23F 120.0 . . ?
C25F C24F C23F 120.18(14) . . ?
C25F C24F H24F 119.9 . . ?
C23F C24F H24F 119.9 . . ?
C24F C25F C26F 120.02(14) . . ?
C24F C25F H25F 120.0 . . ?
C26F C25F H25F 120.0 . . ?
C25F C26F C21F 120.78(15) . . ?
C25F C26F H26F 119.6 . . ?
C21F C26F H26F 119.6 . . ?
C32F C31F C36F 117.49(14) . . ?
C32F C31F Si1F 122.85(11) . . ?
C36F C31F Si1F 119.64(11) . . ?
C33F C32F C31F 121.24(14) . . ?
C33F C32F H32F 119.4 . . ?
C31F C32F H32F 119.4 . . ?
C34F C33F C32F 120.18(15) . . ?
C34F C33F H33F 119.9 . . ?
C32F C33F H33F 119.9 . . ?
C33F C34F C35F 119.82(15) . . ?
C33F C34F H34F 120.1 . . ?
C35F C34F H34F 120.1 . . ?
C34F C35F C36F 119.93(14) . . ?
C34F C35F H35F 120.0 . . ?
C36F C35F H35F 120.0 . . ?
C35F C36F C31F 121.33(14) . . ?
C35F C36F H36F 119.3 . . ?
C31F C36F H36F 119.3 . . ?
B1F O1F C3F 106.40(11) . . ?
B1F O2F C4F 106.35(13) . . ?
C2F C1F Si1F 123.66(18) . . ?
C2F C1F H1F 118.2 . . ?
Si1F C1F H1F 118.2 . . ?
C1F C2F B1F 125.64(17) . . ?
C1F C2F H2F 117.2 . . ?
B1F C2F H2F 117.2 . . ?
O1F C3F C5F 106.64(13) . . ?
O1F C3F C6F 108.95(12) . . ?
C5F C3F C6F 110.70(15) . . ?
O1F C3F C4F 102.11(12) . . ?
C5F C3F C4F 113.41(14) . . ?
C6F C3F C4F 114.32(15) . . ?
O2F C4F C7F 106.86(15) . . ?
O2F C4F C8F 109.25(17) . . ?
C7F C4F C8F 110.70(19) . . ?
O2F C4F C3F 102.01(14) . . ?
C7F C4F C3F 113.65(17) . . ?
C8F C4F C3F 113.73(17) . . ?
C3F C5F H5FA 109.5 . . ?
C3F C5F H5FB 109.5 . . ?
H5FA C5F H5FB 109.5 . . ?
C3F C5F H5FC 109.5 . . ?
H5FA C5F H5FC 109.5 . . ?
H5FB C5F H5FC 109.5 . . ?
C3F C6F H6FA 109.5 . . ?
C3F C6F H6FB 109.5 . . ?
H6FA C6F H6FB 109.5 . . ?
C3F C6F H6FC 109.5 . . ?
H6FA C6F H6FC 109.5 . . ?
H6FB C6F H6FC 109.5 . . ?
C4F C7F H7FA 109.5 . . ?
C4F C7F H7FB 109.5 . . ?
H7FA C7F H7FB 109.5 . . ?
C4F C7F H7FC 109.5 . . ?
H7FA C7F H7FC 109.5 . . ?
H7FB C7F H7FC 109.5 . . ?
C4F C8F H8FA 109.5 . . ?
C4F C8F H8FB 109.5 . . ?
H8FA C8F H8FB 109.5 . . ?
C4F C8F H8FC 109.5 . . ?
H8FA C8F H8FC 109.5 . . ?
H8FB C8F H8FC 109.5 . . ?
O2F B1F O1F 113.60(13) . . ?
O2F B1F C2F 125.09(14) . . ?
O1F B1F C2F 121.28(13) . . ?
B1F' O1F' C3F' 105.9(11) . . ?
B1F' O2F' C4F' 106.5(10) . . ?
C2F' C1F' Si1F 122.7(13) . . ?
C2F' C1F' H1F' 118.6 . . ?
Si1F C1F' H1F' 118.6 . . ?
C1F' C2F' B1F' 122.5(13) . . ?
C1F' C2F' H2F' 118.7 . . ?
B1F' C2F' H2F' 118.7 . . ?
O1F' C3F' C5F' 107.6(15) . . ?
O1F' C3F' C6F' 103.7(12) . . ?
C5F' C3F' C6F' 112.3(14) . . ?
O1F' C3F' C4F' 102.7(12) . . ?
C5F' C3F' C4F' 116.7(16) . . ?
C6F' C3F' C4F' 112.3(14) . . ?
O2F' C4F' C8F' 108.4(11) . . ?
O2F' C4F' C3F' 104.0(10) . . ?
C8F' C4F' C3F' 117.2(14) . . ?
O2F' C4F' C7F' 105.6(13) . . ?
C8F' C4F' C7F' 109.8(13) . . ?
C3F' C4F' C7F' 111.0(13) . . ?
C3F' C5F' H5FD 109.5 . . ?
C3F' C5F' H5FE 109.5 . . ?
H5FD C5F' H5FE 109.5 . . ?
C3F' C5F' H5FF 109.5 . . ?
H5FD C5F' H5FF 109.5 . . ?
H5FE C5F' H5FF 109.5 . . ?
C3F' C6F' H6FD 109.5 . . ?
C3F' C6F' H6FE 109.5 . . ?
H6FD C6F' H6FE 109.5 . . ?
C3F' C6F' H6FF 109.5 . . ?
H6FD C6F' H6FF 109.5 . . ?
H6FE C6F' H6FF 109.5 . . ?
C4F' C7F' H7FD 109.5 . . ?
C4F' C7F' H7FE 109.5 . . ?
H7FD C7F' H7FE 109.5 . . ?
C4F' C7F' H7FF 109.5 . . ?
H7FD C7F' H7FF 109.5 . . ?
H7FE C7F' H7FF 109.5 . . ?
C4F' C8F' H8FD 109.5 . . ?
C4F' C8F' H8FE 109.5 . . ?
H8FD C8F' H8FE 109.5 . . ?
C4F' C8F' H8FF 109.5 . . ?
H8FD C8F' H8FF 109.5 . . ?
H8FE C8F' H8FF 109.5 . . ?
O1F' B1F' O2F' 114.4(13) . . ?
O1F' B1F' C2F' 122.0(11) . . ?
O2F' B1F' C2F' 123.4(12) . . ?

loop_
_geom_bond_atom_site_label_1
_geom_bond_atom_site_label_2
_geom_bond_distance
_geom_bond_site_symmetry_2
_geom_bond_publ_flag
Si1A C31A 1.8752(13) . ?
Si1A C1A 1.8785(13) . ?
Si1A C11A 1.8788(13) . ?
Si1A C21A 1.8800(14) . ?
O1A B1A 1.3678(17) . ?
O1A C3A 1.4591(15) . ?
O2A B1A 1.3661(17) . ?
O2A C4A 1.4654(15) . ?
C1A C2A 1.3329(19) . ?
C1A H1A 0.9500 . ?
C2A B1A 1.5576(19) . ?
C2A H2A 0.9500 . ?
C3A C5A 1.5174(19) . ?
C3A C6A 1.518(2) . ?
C3A C4A 1.5569(18) . ?
C4A C8A 1.5211(18) . ?
C4A C7A 1.522(2) . ?
C5A H5AA 0.9800 . ?
C5A H5AB 0.9800 . ?
C5A H5AC 0.9800 . ?
C6A H6AA 0.9800 . ?
C6A H6AB 0.9800 . ?
C6A H6AC 0.9800 . ?
C7A H7AA 0.9800 . ?
C7A H7AB 0.9800 . ?
C7A H7AC 0.9800 . ?
C8A H8AA 0.9800 . ?
C8A H8AB 0.9800 . ?
C8A H8AC 0.9800 . ?
C11A C16A 1.3980(18) . ?
C11A C12A 1.3984(17) . ?
C12A C13A 1.3959(19) . ?
C12A H12A 0.9500 . ?
C13A C14A 1.384(2) . ?
C13A H13A 0.9500 . ?
C14A C15A 1.389(2) . ?
C14A H14A 0.9500 . ?
C15A C16A 1.3865(19) . ?
C15A H15A 0.9500 . ?
C16A H16A 0.9500 . ?
C21A C26A 1.3930(19) . ?
C21A C22A 1.4007(18) . ?
C22A C23A 1.387(2) . ?
C22A H22A 0.9500 . ?
C23A C24A 1.382(2) . ?
C23A H23A 0.9500 . ?
C24A C25A 1.378(2) . ?
C24A H24A 0.9500 . ?
C25A C26A 1.393(2) . ?
C25A H25A 0.9500 . ?
C26A H26A 0.9500 . ?
C31A C36A 1.4001(19) . ?
C31A C32A 1.4008(18) . ?
C32A C33A 1.392(2) . ?
C32A H32A 0.9500 . ?
C33A C34A 1.384(2) . ?
C33A H33A 0.9500 . ?
C34A C35A 1.379(2) . ?
C34A H34A 0.9500 . ?
C35A C36A 1.393(2) . ?
C35A H35A 0.9500 . ?
C36A H36A 0.9500 . ?
Si1B C1B 1.859(3) . ?
Si1B C21B 1.8717(14) . ?
Si1B C11B 1.8789(14) . ?
Si1B C31B 1.8795(13) . ?
Si1B C1B' 2.04(2) . ?
C11B C12B 1.3997(19) . ?
C11B C16B 1.4029(19) . ?
C12B C13B 1.394(2) . ?
C12B H12B 0.9500 . ?
C13B C14B 1.382(2) . ?
C13B H13B 0.9500 . ?
C14B C15B 1.386(2) . ?
C14B H14B 0.9500 . ?
C15B C16B 1.395(2) . ?
C15B H15B 0.9500 . ?
C16B H16B 0.9500 . ?
C21B C22B 1.3980(19) . ?
C21B C26B 1.398(2) . ?
C22B C23B 1.392(2) . ?
C22B H22B 0.9500 . ?
C23B C24B 1.375(2) . ?
C23B H23B 0.9500 . ?
C24B C25B 1.384(2) . ?
C24B H24B 0.9500 . ?
C25B C26B 1.395(2) . ?
C25B H25B 0.9500 . ?
C26B H26B 0.9500 . ?
C31B C36B 1.3950(17) . ?
C31B C32B 1.4022(18) . ?
C32B C33B 1.3835(19) . ?
C32B H32B 0.9500 . ?
C33B C34B 1.388(2) . ?
C33B H33B 0.9500 . ?
C34B C35B 1.385(2) . ?
C34B H34B 0.9500 . ?
C35B C36B 1.3935(18) . ?
C35B H35B 0.9500 . ?
C36B H36B 0.9500 . ?
O1B B1B 1.372(2) . ?
O1B C3B 1.465(2) . ?
O2B B1B 1.363(2) . ?
O2B C4B 1.4578(18) . ?
C1B C2B 1.345(2) . ?
C1B H1B 0.9500 . ?
C2B B1B 1.548(2) . ?
C2B H2B 0.9500 . ?
C3B C5B 1.516(3) . ?
C3B C6B 1.520(2) . ?
C3B C4B 1.552(2) . ?
C4B C7B 1.505(2) . ?
C4B C8B 1.533(3) . ?
C5B H5BA 0.9800 . ?
C5B H5BB 0.9800 . ?
C5B H5BC 0.9800 . ?
C6B H6BA 0.9800 . ?
C6B H6BB 0.9800 . ?
C6B H6BC 0.9800 . ?
C7B H7BA 0.9800 . ?
C7B H7BB 0.9800 . ?
C7B H7BC 0.9800 . ?
C8B H8BA 0.9800 . ?
C8B H8BB 0.9800 . ?
C8B H8BC 0.9800 . ?
O1B' B1B' 1.335(18) . ?
O1B' C3B' 1.430(17) . ?
O2B' B1B' 1.357(18) . ?
O2B' C4B' 1.49(3) . ?
C1B' C2B' 1.29(2) . ?
C1B' H1B' 0.9500 . ?
C2B' B1B' 1.608(19) . ?
C2B' H2B' 0.9500 . ?
C3B' C5B' 1.49(2) . ?
C3B' C6B' 1.523(19) . ?
C3B' C4B' 1.59(3) . ?
C4B' C8B' 1.54(3) . ?
C4B' C7B' 1.56(3) . ?
C5B' H5BD 0.9800 . ?
C5B' H5BE 0.9800 . ?
C5B' H5BF 0.9800 . ?
C6B' H6BD 0.9800 . ?
C6B' H6BE 0.9800 . ?
C6B' H6BF 0.9800 . ?
C7B' H7BD 0.9800 . ?
C7B' H7BE 0.9800 . ?
C7B' H7BF 0.9800 . ?
C8B' H8BD 0.9800 . ?
C8B' H8BE 0.9800 . ?
C8B' H8BF 0.9800 . ?
Si1C C1C 1.860(2) . ?
Si1C C21C 1.8746(14) . ?
Si1C C11C 1.8753(14) . ?
Si1C C31C 1.8812(13) . ?
Si1C C1C' 2.029(17) . ?
C11C C12C 1.3977(19) . ?
C11C C16C 1.4040(18) . ?
C12C C13C 1.391(2) . ?
C12C H12C 0.9500 . ?
C13C C14C 1.386(2) . ?
C13C H13C 0.9500 . ?
C14C C15C 1.383(2) . ?
C14C H14C 0.9500 . ?
C15C C16C 1.390(2) . ?
C15C H15C 0.9500 . ?
C16C H16C 0.9500 . ?
C21C C26C 1.3940(19) . ?
C21C C22C 1.3996(19) . ?
C22C C23C 1.392(2) . ?
C22C H22C 0.9500 . ?
C23C C24C 1.377(3) . ?
C23C H23C 0.9500 . ?
C24C C25C 1.379(2) . ?
C24C H24C 0.9500 . ?
C25C C26C 1.396(2) . ?
C25C H25C 0.9500 . ?
C26C H26C 0.9500 . ?
C31C C36C 1.3988(18) . ?
C31C C32C 1.4016(18) . ?
C32C C33C 1.3887(19) . ?
C32C H32C 0.9500 . ?
C33C C34C 1.386(2) . ?
C33C H33C 0.9500 . ?
C34C C35C 1.387(2) . ?
C34C H34C 0.9500 . ?
C35C C36C 1.3976(19) . ?
C35C H35C 0.9500 . ?
C36C H36C 0.9500 . ?
O1C B1C 1.374(2) . ?
O1C C3C 1.466(2) . ?
O2C B1C 1.363(2) . ?
O2C C4C 1.4594(18) . ?
C1C C2C 1.347(2) . ?
C1C H1C 0.9500 . ?
C2C B1C 1.557(2) . ?
C2C H2C 0.9500 . ?
C3C C5C 1.517(2) . ?
C3C C6C 1.523(2) . ?
C3C C4C 1.554(2) . ?
C4C C8C 1.513(2) . ?
C4C C7C 1.527(3) . ?
C5C H5CA 0.9800 . ?
C5C H5CB 0.9800 . ?
C5C H5CC 0.9800 . ?
C6C H6CA 0.9800 . ?
C6C H6CB 0.9800 . ?
C6C H6CC 0.9800 . ?
C7C H7CA 0.9800 . ?
C7C H7CB 0.9800 . ?
C7C H7CC 0.9800 . ?
C8C H8CA 0.9800 . ?
C8C H8CB 0.9800 . ?
C8C H8CC 0.9800 . ?
O1C' B1C' 1.339(17) . ?
O1C' C3C' 1.439(15) . ?
O2C' B1C' 1.41(2) . ?
O2C' C4C' 1.51(2) . ?
C1C' C2C' 1.33(2) . ?
C1C' H1C' 0.9500 . ?
C2C' B1C' 1.572(19) . ?
C2C' H2C' 0.9500 . ?
C3C' C6C' 1.47(2) . ?
C3C' C5C' 1.527(18) . ?
C3C' C4C' 1.56(2) . ?
C4C' C8C' 1.47(3) . ?
C4C' C7C' 1.51(2) . ?
C5C' H5CD 0.9800 . ?
C5C' H5CE 0.9800 . ?
C5C' H5CF 0.9800 . ?
C6C' H6CD 0.9800 . ?
C6C' H6CE 0.9800 . ?
C6C' H6CF 0.9800 . ?
C7C' H7CD 0.9800 . ?
C7C' H7CE 0.9800 . ?
C7C' H7CF 0.9800 . ?
C8C' H8CD 0.9800 . ?
C8C' H8CE 0.9800 . ?
C8C' H8CF 0.9800 . ?
Si1D C1D 1.8714(13) . ?
Si1D C31D 1.8748(14) . ?
Si1D C11D 1.8754(14) . ?
Si1D C21D 1.8793(13) . ?
O1D B1D 1.3614(17) . ?
O1D C3D 1.4644(16) . ?
O2D B1D 1.3660(17) . ?
O2D C4D 1.4593(16) . ?
C1D C2D 1.3364(19) . ?
C1D H1D 0.9500 . ?
C2D B1D 1.5558(19) . ?
C2D H2D 0.9500 . ?
C3D C5D 1.5183(19) . ?
C3D C6D 1.520(2) . ?
C3D C4D 1.550(2) . ?
C4D C8D 1.508(2) . ?
C4D C7D 1.526(2) . ?
C5D H5DA 0.9800 . ?
C5D H5DB 0.9800 . ?
C5D H5DC 0.9800 . ?
C6D H6DA 0.9800 . ?
C6D H6DB 0.9800 . ?
C6D H6DC 0.9800 . ?
C7D H7DA 0.9800 . ?
C7D H7DB 0.9800 . ?
C7D H7DC 0.9800 . ?
C8D H8DA 0.9800 . ?
C8D H8DB 0.9800 . ?
C8D H8DC 0.9800 . ?
C11D C16D 1.398(2) . ?
C11D C12D 1.407(2) . ?
C12D C13D 1.392(2) . ?
C12D H12D 0.9500 . ?
C13D C14D 1.384(2) . ?
C13D H13D 0.9500 . ?
C14D C15D 1.395(3) . ?
C14D H14D 0.9500 . ?
C15D C16D 1.387(2) . ?
C15D H15D 0.9500 . ?
C16D H16D 0.9500 . ?
C21D C22D 1.4007(18) . ?
C21D C26D 1.4053(19) . ?
C22D C23D 1.3948(19) . ?
C22D H22D 0.9500 . ?
C23D C24D 1.387(2) . ?
C23D H23D 0.9500 . ?
C24D C25D 1.392(2) . ?
C24D H24D 0.9500 . ?
C25D C26D 1.385(2) . ?
C25D H25D 0.9500 . ?
C26D H26D 0.9500 . ?
C31D C36D 1.3979(18) . ?
C31D C32D 1.3993(19) . ?
C32D C33D 1.393(2) . ?
C32D H32D 0.9500 . ?
C33D C34D 1.383(2) . ?
C33D H33D 0.9500 . ?
C34D C35D 1.386(2) . ?
C34D H34D 0.9500 . ?
C35D C36D 1.388(2) . ?
C35D H35D 0.9500 . ?
C36D H36D 0.9500 . ?
Si1E C1E' 1.70(3) . ?
Si1E C21E 1.8729(13) . ?
Si1E C11E 1.8784(12) . ?
Si1E C31E 1.8805(13) . ?
Si1E C1E 1.891(3) . ?
C11E C16E 1.3991(17) . ?
C11E C12E 1.4044(18) . ?
C12E C13E 1.3862(19) . ?
C12E H12E 0.9500 . ?
C13E C14E 1.386(2) . ?
C13E H13E 0.9500 . ?
C14E C15E 1.386(2) . ?
C14E H14E 0.9500 . ?
C15E C16E 1.3921(19) . ?
C15E H15E 0.9500 . ?
C16E H16E 0.9500 . ?
C21E C22E 1.3964(19) . ?
C21E C26E 1.4004(18) . ?
C22E C23E 1.395(2) . ?
C22E H22E 0.9500 . ?
C23E C24E 1.377(2) . ?
C23E H23E 0.9500 . ?
C24E C25E 1.386(2) . ?
C24E H24E 0.9500 . ?
C25E C26E 1.392(2) . ?
C25E H25E 0.9500 . ?
C26E H26E 0.9500 . ?
C31E C32E 1.3979(18) . ?
C31E C36E 1.4040(18) . ?
C32E C33E 1.397(2) . ?
C32E H32E 0.9500 . ?
C33E C34E 1.383(2) . ?
C33E H33E 0.9500 . ?
C34E C35E 1.384(2) . ?
C34E H34E 0.9500 . ?
C35E C36E 1.392(2) . ?
C35E H35E 0.9500 . ?
C36E H36E 0.9500 . ?
O1E B1E 1.368(2) . ?
O1E C3E 1.4606(16) . ?
O2E B1E 1.365(2) . ?
O2E C4E 1.467(2) . ?
C1E C2E 1.318(5) . ?
C1E H1E 0.9500 . ?
C2E B1E 1.557(2) . ?
C2E H2E 0.9500 . ?
C3E C5E 1.515(2) . ?
C3E C6E 1.517(2) . ?
C3E C4E 1.557(3) . ?
C4E C8E 1.521(3) . ?
C4E C7E 1.529(2) . ?
C5E H5EA 0.9800 . ?
C5E H5EB 0.9800 . ?
C5E H5EC 0.9800 . ?
C6E H6EA 0.9800 . ?
C6E H6EB 0.9800 . ?
C6E H6EC 0.9800 . ?
C7E H7EA 0.9800 . ?
C7E H7EB 0.9800 . ?
C7E H7EC 0.9800 . ?
C8E H8EA 0.9800 . ?
C8E H8EB 0.9800 . ?
C8E H8EC 0.9800 . ?
O1E' B1E' 1.35(2) . ?
O1E' C3E' 1.51(2) . ?
O2E' B1E' 1.357(16) . ?
O2E' C4E' 1.454(16) . ?
C1E' C2E' 1.29(3) . ?
C1E' H1E' 0.9500 . ?
C2E' B1E' 1.58(2) . ?
C2E' H2E' 0.9500 . ?
C3E' C4E' 1.50(2) . ?
C3E' C5E' 1.51(3) . ?
C3E' C6E' 1.56(3) . ?
C4E' C8E' 1.445(17) . ?
C4E' C7E' 1.60(2) . ?
C5E' H5ED 0.9800 . ?
C5E' H5EE 0.9800 . ?
C5E' H5EF 0.9800 . ?
C6E' H6ED 0.9800 . ?
C6E' H6EE 0.9800 . ?
C6E' H6EF 0.9800 . ?
C7E' H7ED 0.9800 . ?
C7E' H7EE 0.9800 . ?
C7E' H7EF 0.9800 . ?
C8E' H8ED 0.9800 . ?
C8E' H8EE 0.9800 . ?
C8E' H8EF 0.9800 . ?
Si1F C1F' 1.86(2) . ?
Si1F C21F 1.8690(14) . ?
Si1F C31F 1.8721(15) . ?
Si1F C11F 1.8809(13) . ?
Si1F C1F 1.892(3) . ?
C11F C16F 1.4013(18) . ?
C11F C12F 1.4041(19) . ?
C12F C13F 1.389(2) . ?
C12F H12F 0.9500 . ?
C13F C14F 1.389(2) . ?
C13F H13F 0.9500 . ?
C14F C15F 1.387(2) . ?
C14F H14F 0.9500 . ?
C15F C16F 1.3947(19) . ?
C15F H15F 0.9500 . ?
C16F H16F 0.9500 . ?
C21F C22F 1.399(2) . ?
C21F C26F 1.4044(19) . ?
C22F C23F 1.392(2) . ?
C22F H22F 0.9500 . ?
C23F C24F 1.391(2) . ?
C23F H23F 0.9500 . ?
C24F C25F 1.383(2) . ?
C24F H24F 0.9500 . ?
C25F C26F 1.388(2) . ?
C25F H25F 0.9500 . ?
C26F H26F 0.9500 . ?
C31F C32F 1.3949(19) . ?
C31F C36F 1.400(2) . ?
C32F C33F 1.388(2) . ?
C32F H32F 0.9500 . ?
C33F C34F 1.380(2) . ?
C33F H33F 0.9500 . ?
C34F C35F 1.383(2) . ?
C34F H34F 0.9500 . ?
C35F C36F 1.387(2) . ?
C35F H35F 0.9500 . ?
C36F H36F 0.9500 . ?
O1F B1F 1.370(2) . ?
O1F C3F 1.4568(16) . ?
O2F B1F 1.368(2) . ?
O2F C4F 1.465(2) . ?
C1F C2F 1.332(3) . ?
C1F H1F 0.9500 . ?
C2F B1F 1.560(2) . ?
C2F H2F 0.9500 . ?
C3F C5F 1.517(2) . ?
C3F C6F 1.521(2) . ?
C3F C4F 1.556(2) . ?
C4F C7F 1.524(3) . ?
C4F C8F 1.526(3) . ?
C5F H5FA 0.9800 . ?
C5F H5FB 0.9800 . ?
C5F H5FC 0.9800 . ?
C6F H6FA 0.9800 . ?
C6F H6FB 0.9800 . ?
C6F H6FC 0.9800 . ?
C7F H7FA 0.9800 . ?
C7F H7FB 0.9800 . ?
C7F H7FC 0.9800 . ?
C8F H8FA 0.9800 . ?
C8F H8FB 0.9800 . ?
C8F H8FC 0.9800 . ?
O1F' B1F' 1.354(17) . ?
O1F' C3F' 1.494(19) . ?
O2F' B1F' 1.386(15) . ?
O2F' C4F' 1.449(15) . ?
C1F' C2F' 1.30(2) . ?
C1F' H1F' 0.9500 . ?
C2F' B1F' 1.55(2) . ?
C2F' H2F' 0.9500 . ?
C3F' C5F' 1.51(2) . ?
C3F' C6F' 1.53(2) . ?
C3F' C4F' 1.536(19) . ?
C4F' C8F' 1.492(18) . ?
C4F' C7F' 1.57(2) . ?
C5F' H5FD 0.9800 . ?
C5F' H5FE 0.9800 . ?
C5F' H5FF 0.9800 . ?
C6F' H6FD 0.9800 . ?
C6F' H6FE 0.9800 . ?
C6F' H6FF 0.9800 . ?
C7F' H7FD 0.9800 . ?
C7F' H7FE 0.9800 . ?
C7F' H7FF 0.9800 . ?
C8F' H8FD 0.9800 . ?
C8F' H8FE 0.9800 . ?
C8F' H8FF 0.9800 . ?

loop_
_geom_torsion_atom_site_label_1
_geom_torsion_atom_site_label_2
_geom_torsion_atom_site_label_3
_geom_torsion_atom_site_label_4
_geom_torsion
_geom_torsion_site_symmetry_1
_geom_torsion_site_symmetry_2
_geom_torsion_site_symmetry_3
_geom_torsion_site_symmetry_4
_geom_torsion_publ_flag
C31A Si1A C1A C2A -110.58(12) . . . . ?
C11A Si1A C1A C2A 9.12(14) . . . . ?
C21A Si1A C1A C2A 129.42(12) . . . . ?
Si1A C1A C2A B1A -178.30(10) . . . . ?
B1A O1A C3A C5A -146.72(13) . . . . ?
B1A O1A C3A C6A 93.77(13) . . . . ?
B1A O1A C3A C4A -25.22(13) . . . . ?
B1A O2A C4A C8A -145.11(12) . . . . ?
B1A O2A C4A C7A 95.44(13) . . . . ?
B1A O2A C4A C3A -23.88(13) . . . . ?
O1A C3A C4A O2A 29.59(12) . . . . ?
C5A C3A C4A O2A 147.34(12) . . . . ?
C6A C3A C4A O2A -84.45(13) . . . . ?
O1A C3A C4A C8A 147.06(12) . . . . ?
C5A C3A C4A C8A -95.19(15) . . . . ?
C6A C3A C4A C8A 33.02(16) . . . . ?
O1A C3A C4A C7A -84.66(13) . . . . ?
C5A C3A C4A C7A 33.09(17) . . . . ?
C6A C3A C4A C7A 161.30(12) . . . . ?
C31A Si1A C11A C16A 54.31(12) . . . . ?
C1A Si1A C11A C16A -64.76(11) . . . . ?
C21A Si1A C11A C16A 176.50(10) . . . . ?
C31A Si1A C11A C12A -128.88(11) . . . . ?
C1A Si1A C11A C12A 112.05(11) . . . . ?
C21A Si1A C11A C12A -6.69(13) . . . . ?
C16A C11A C12A C13A 0.40(19) . . . . ?
Si1A C11A C12A C13A -176.47(10) . . . . ?
C11A C12A C13A C14A -0.5(2) . . . . ?
C12A C13A C14A C15A 0.3(2) . . . . ?
C13A C14A C15A C16A 0.1(2) . . . . ?
C14A C15A C16A C11A -0.2(2) . . . . ?
C12A C11A C16A C15A -0.1(2) . . . . ?
Si1A C11A C16A C15A 176.91(11) . . . . ?
C31A Si1A C21A C26A 4.20(14) . . . . ?
C1A Si1A C21A C26A 123.67(12) . . . . ?
C11A Si1A C21A C26A -118.06(12) . . . . ?
C31A Si1A C21A C22A -173.11(10) . . . . ?
C1A Si1A C21A C22A -53.64(12) . . . . ?
C11A Si1A C21A C22A 64.62(12) . . . . ?
C26A C21A C22A C23A 0.0(2) . . . . ?
Si1A C21A C22A C23A 177.45(10) . . . . ?
C21A C22A C23A C24A 0.1(2) . . . . ?
C22A C23A C24A C25A 0.0(3) . . . . ?
C23A C24A C25A C26A -0.1(3) . . . . ?
C22A C21A C26A C25A -0.2(2) . . . . ?
Si1A C21A C26A C25A -177.56(14) . . . . ?
C24A C25A C26A C21A 0.2(3) . . . . ?
C1A Si1A C31A C36A 137.52(11) . . . . ?
C11A Si1A C31A C36A 19.34(13) . . . . ?
C21A Si1A C31A C36A -103.41(12) . . . . ?
C1A Si1A C31A C32A -41.59(12) . . . . ?
C11A Si1A C31A C32A -159.78(11) . . . . ?
C21A Si1A C31A C32A 77.47(12) . . . . ?
C36A C31A C32A C33A 0.4(2) . . . . ?
Si1A C31A C32A C33A 179.59(11) . . . . ?
C31A C32A C33A C34A -0.7(2) . . . . ?
C32A C33A C34A C35A 0.3(2) . . . . ?
C33A C34A C35A C36A 0.3(2) . . . . ?
C34A C35A C36A C31A -0.6(2) . . . . ?
C32A C31A C36A C35A 0.2(2) . . . . ?
Si1A C31A C36A C35A -178.97(11) . . . . ?
C4A O2A B1A O1A 9.06(15) . . . . ?
C4A O2A B1A C2A -173.00(12) . . . . ?
C3A O1A B1A O2A 11.38(15) . . . . ?
C3A O1A B1A C2A -166.63(12) . . . . ?
C1A C2A B1A O2A 6.8(2) . . . . ?
C1A C2A B1A O1A -175.38(13) . . . . ?
C1B Si1B C11B C12B 120.74(14) . . . . ?
C21B Si1B C11B C12B -0.33(13) . . . . ?
C31B Si1B C11B C12B -121.79(11) . . . . ?
C1B' Si1B C11B C12B 120.2(7) . . . . ?
C1B Si1B C11B C16B -58.65(14) . . . . ?
C21B Si1B C11B C16B -179.72(10) . . . . ?
C31B Si1B C11B C16B 58.82(12) . . . . ?
C1B' Si1B C11B C16B -59.2(7) . . . . ?
C16B C11B C12B C13B -0.3(2) . . . . ?
Si1B C11B C12B C13B -179.69(11) . . . . ?
C11B C12B C13B C14B -0.1(2) . . . . ?
C12B C13B C14B C15B 0.3(2) . . . . ?
C13B C14B C15B C16B -0.1(2) . . . . ?
C14B C15B C16B C11B -0.2(2) . . . . ?
C12B C11B C16B C15B 0.42(19) . . . . ?
Si1B C11B C16B C15B 179.84(10) . . . . ?
C1B Si1B C21B C22B -43.86(14) . . . . ?
C11B Si1B C21B C22B 79.97(12) . . . . ?
C31B Si1B C21B C22B -157.08(11) . . . . ?
C1B' Si1B C21B C22B -31.7(6) . . . . ?
C1B Si1B C21B C26B 132.77(13) . . . . ?
C11B Si1B C21B C26B -103.40(12) . . . . ?
C31B Si1B C21B C26B 19.54(13) . . . . ?
C1B' Si1B C21B C26B 144.9(6) . . . . ?
C26B C21B C22B C23B 0.1(2) . . . . ?
Si1B C21B C22B C23B 176.91(12) . . . . ?
C21B C22B C23B C24B 0.1(2) . . . . ?
C22B C23B C24B C25B -0.1(3) . . . . ?
C23B C24B C25B C26B -0.1(2) . . . . ?
C24B C25B C26B C21B 0.4(2) . . . . ?
C22B C21B C26B C25B -0.4(2) . . . . ?
Si1B C21B C26B C25B -177.13(12) . . . . ?
C1B Si1B C31B C36B 122.04(14) . . . . ?
C21B Si1B C31B C36B -123.14(11) . . . . ?
C11B Si1B C31B C36B 0.23(13) . . . . ?
C1B' Si1B C31B C36B 110.4(6) . . . . ?
C1B Si1B C31B C32B -55.47(14) . . . . ?
C21B Si1B C31B C32B 59.34(11) . . . . ?
C11B Si1B C31B C32B -177.29(10) . . . . ?
C1B' Si1B C31B C32B -67.1(6) . . . . ?
C36B C31B C32B C33B -0.4(2) . . . . ?
Si1B C31B C32B C33B 177.28(10) . . . . ?
C31B C32B C33B C34B 0.0(2) . . . . ?
C32B C33B C34B C35B 0.3(2) . . . . ?
C33B C34B C35B C36B -0.1(2) . . . . ?
C34B C35B C36B C31B -0.4(2) . . . . ?
C32B C31B C36B C35B 0.60(19) . . . . ?
Si1B C31B C36B C35B -176.93(10) . . . . ?
C21B Si1B C1B C2B 119.1(2) . . . . ?
C11B Si1B C1B C2B -4.4(3) . . . . ?
C31B Si1B C1B C2B -125.4(2) . . . . ?
Si1B C1B C2B B1B 174.36(16) . . . . ?
B1B O1B C3B C5B -94.10(17) . . . . ?
B1B O1B C3B C6B 147.00(17) . . . . ?
B1B O1B C3B C4B 24.49(18) . . . . ?
B1B O2B C4B C7B 144.63(16) . . . . ?
B1B O2B C4B C8B -96.10(17) . . . . ?
B1B O2B C4B C3B 22.69(17) . . . . ?
O1B C3B C4B O2B -28.30(17) . . . . ?
C5B C3B C4B O2B 85.86(19) . . . . ?
C6B C3B C4B O2B -145.98(18) . . . . ?
O1B C3B C4B C7B -145.19(15) . . . . ?
C5B C3B C4B C7B -31.0(2) . . . . ?
C6B C3B C4B C7B 97.1(2) . . . . ?
O1B C3B C4B C8B 86.53(17) . . . . ?
C5B C3B C4B C8B -159.31(18) . . . . ?
C6B C3B C4B C8B -31.1(3) . . . . ?
C4B O2B B1B O1B -8.10(19) . . . . ?
C4B O2B B1B C2B 175.14(15) . . . . ?
C3B O1B B1B O2B -11.5(2) . . . . ?
C3B O1B B1B C2B 165.25(16) . . . . ?
C1B C2B B1B O2B 13.3(3) . . . . ?
C1B C2B B1B O1B -163.1(2) . . . . ?
Si1B C1B' C2B' B1B' 178.5(11) . . . . ?
B1B' O1B' C3B' C5B' -145.0(14) . . . . ?
B1B' O1B' C3B' C6B' 96.0(14) . . . . ?
B1B' O1B' C3B' C4B' -24.8(16) . . . . ?
B1B' O2B' C4B' C8B' -145.3(16) . . . . ?
B1B' O2B' C4B' C7B' 93.2(18) . . . . ?
B1B' O2B' C4B' C3B' -26.6(19) . . . . ?
O1B' C3B' C4B' O2B' 32.0(18) . . . . ?
C5B' C3B' C4B' O2B' 150.2(15) . . . . ?
C6B' C3B' C4B' O2B' -82.0(19) . . . . ?
O1B' C3B' C4B' C8B' 148.6(16) . . . . ?
C5B' C3B' C4B' C8B' -93(2) . . . . ?
C6B' C3B' C4B' C8B' 35(2) . . . . ?
O1B' C3B' C4B' C7B' -84.5(19) . . . . ?
C5B' C3B' C4B' C7B' 34(2) . . . . ?
C6B' C3B' C4B' C7B' 161.5(17) . . . . ?
C3B' O1B' B1B' O2B' 9.0(19) . . . . ?
C3B' O1B' B1B' C2B' -161.9(13) . . . . ?
C4B' O2B' B1B' O1B' 13(2) . . . . ?
C4B' O2B' B1B' C2B' -176.0(15) . . . . ?
C1B' C2B' B1B' O1B' -173.5(17) . . . . ?
C1B' C2B' B1B' O2B' 16(2) . . . . ?
C1C Si1C C11C C12C 128.72(12) . . . . ?
C21C Si1C C11C C12C 7.47(13) . . . . ?
C31C Si1C C11C C12C -115.13(12) . . . . ?
C1C' Si1C C11C C12C 127.9(5) . . . . ?
C1C Si1C C11C C16C -52.19(13) . . . . ?
C21C Si1C C11C C16C -173.44(10) . . . . ?
C31C Si1C C11C C16C 63.96(12) . . . . ?
C1C' Si1C C11C C16C -53.0(5) . . . . ?
C16C C11C C12C C13C -0.6(2) . . . . ?
Si1C C11C C12C C13C 178.53(12) . . . . ?
C11C C12C C13C C14C 0.2(2) . . . . ?
C12C C13C C14C C15C 0.4(3) . . . . ?
C13C C14C C15C C16C -0.5(2) . . . . ?
C14C C15C C16C C11C 0.0(2) . . . . ?
C12C C11C C16C C15C 0.5(2) . . . . ?
Si1C C11C C16C C15C -178.63(10) . . . . ?
C1C Si1C C21C C26C 135.74(12) . . . . ?
C11C Si1C C21C C26C -100.76(12) . . . . ?
C31C Si1C C21C C26C 21.76(13) . . . . ?
C1C' Si1C C21C C26C 148.6(5) . . . . ?
C1C Si1C C21C C22C -43.74(14) . . . . ?
C11C Si1C C21C C22C 79.76(12) . . . . ?
C31C Si1C C21C C22C -157.71(11) . . . . ?
C1C' Si1C C21C C22C -30.8(5) . . . . ?
C26C C21C C22C C23C -0.5(2) . . . . ?
Si1C C21C C22C C23C 179.00(12) . . . . ?
C21C C22C C23C C24C 0.1(2) . . . . ?
C22C C23C C24C C25C 0.4(2) . . . . ?
C23C C24C C25C C26C -0.4(2) . . . . ?
C22C C21C C26C C25C 0.4(2) . . . . ?
Si1C C21C C26C C25C -179.07(11) . . . . ?
C24C C25C C26C C21C 0.0(2) . . . . ?
C1C Si1C C31C C36C 114.17(12) . . . . ?
C21C Si1C C31C C36C -129.63(11) . . . . ?
C11C Si1C C31C C36C -6.53(12) . . . . ?
C1C' Si1C C31C C36C 102.0(5) . . . . ?
C1C Si1C C31C C32C -61.56(12) . . . . ?
C21C Si1C C31C C32C 54.64(12) . . . . ?
C11C Si1C C31C C32C 177.74(10) . . . . ?
C1C' Si1C C31C C32C -73.8(5) . . . . ?
C36C C31C C32C C33C -0.42(19) . . . . ?
Si1C C31C C32C C33C 175.51(10) . . . . ?
C31C C32C C33C C34C -0.6(2) . . . . ?
C32C C33C C34C C35C 1.1(2) . . . . ?
C33C C34C C35C C36C -0.6(2) . . . . ?
C34C C35C C36C C31C -0.4(2) . . . . ?
C32C C31C C36C C35C 0.90(19) . . . . ?
Si1C C31C C36C C35C -174.91(10) . . . . ?
C21C Si1C C1C C2C 115.19(18) . . . . ?
C11C Si1C C1C C2C -7.7(2) . . . . ?
C31C Si1C C1C C2C -127.16(17) . . . . ?
Si1C C1C C2C B1C 174.32(13) . . . . ?
B1C O1C C3C C5C -95.24(16) . . . . ?
B1C O1C C3C C6C 146.57(17) . . . . ?
B1C O1C C3C C4C 23.83(17) . . . . ?
B1C O2C C4C C8C 143.63(16) . . . . ?
B1C O2C C4C C7C -97.09(17) . . . . ?
B1C O2C C4C C3C 22.30(17) . . . . ?
O1C C3C C4C O2C -27.78(16) . . . . ?
C5C C3C C4C O2C 86.38(16) . . . . ?
C6C C3C C4C O2C -145.40(16) . . . . ?
O1C C3C C4C C8C -144.57(14) . . . . ?
C5C C3C C4C C8C -30.4(2) . . . . ?
C6C C3C C4C C8C 97.8(2) . . . . ?
O1C C3C C4C C7C 87.51(17) . . . . ?
C5C C3C C4C C7C -158.33(17) . . . . ?
C6C C3C C4C C7C -30.1(2) . . . . ?
C4C O2C B1C O1C -8.09(18) . . . . ?
C4C O2C B1C C2C 175.74(14) . . . . ?
C3C O1C B1C O2C -11.07(18) . . . . ?
C3C O1C B1C C2C 165.09(15) . . . . ?
C1C C2C B1C O2C 13.4(3) . . . . ?
C1C C2C B1C O1C -162.40(17) . . . . ?
Si1C C1C' C2C' B1C' 177.7(11) . . . . ?
B1C' O1C' C3C' C6C' 96.5(13) . . . . ?
B1C' O1C' C3C' C5C' -144.9(13) . . . . ?
B1C' O1C' C3C' C4C' -26.5(15) . . . . ?
B1C' O2C' C4C' C8C' -146.7(14) . . . . ?
B1C' O2C' C4C' C7C' 94.3(14) . . . . ?
B1C' O2C' C4C' C3C' -28.4(15) . . . . ?
O1C' C3C' C4C' C8C' 148.5(16) . . . . ?
C6C' C3C' C4C' C8C' 31(2) . . . . ?
C5C' C3C' C4C' C8C' -94.2(18) . . . . ?
O1C' C3C' C4C' C7C' -82.3(16) . . . . ?
C6C' C3C' C4C' C7C' 159.9(15) . . . . ?
C5C' C3C' C4C' C7C' 34.9(19) . . . . ?
O1C' C3C' C4C' O2C' 34.2(15) . . . . ?
C6C' C3C' C4C' O2C' -83.6(16) . . . . ?
C5C' C3C' C4C' O2C' 151.5(12) . . . . ?
C3C' O1C' B1C' O2C' 8.8(17) . . . . ?
C3C' O1C' B1C' C2C' -165.6(13) . . . . ?
C4C' O2C' B1C' O1C' 13.8(17) . . . . ?
C4C' O2C' B1C' C2C' -171.7(14) . . . . ?
C1C' C2C' B1C' O1C' -172.0(15) . . . . ?
C1C' C2C' B1C' O2C' 14(2) . . . . ?
C31D Si1D C1D C2D -116.39(13) . . . . ?
C11D Si1D C1D C2D 6.53(15) . . . . ?
C21D Si1D C1D C2D 126.16(13) . . . . ?
Si1D C1D C2D B1D -174.08(10) . . . . ?
B1D O1D C3D C5D -147.41(13) . . . . ?
B1D O1D C3D C6D 93.50(14) . . . . ?
B1D O1D C3D C4D -24.93(13) . . . . ?
B1D O2D C4D C8D -144.42(14) . . . . ?
B1D O2D C4D C7D 96.60(14) . . . . ?
B1D O2D C4D C3D -22.59(14) . . . . ?
O1D C3D C4D O2D 28.56(13) . . . . ?
C5D C3D C4D O2D 146.91(12) . . . . ?
C6D C3D C4D O2D -85.32(14) . . . . ?
O1D C3D C4D C8D 145.49(12) . . . . ?
C5D C3D C4D C8D -96.16(16) . . . . ?
C6D C3D C4D C8D 31.61(18) . . . . ?
O1D C3D C4D C7D -86.57(14) . . . . ?
C5D C3D C4D C7D 31.77(18) . . . . ?
C6D C3D C4D C7D 159.54(14) . . . . ?
C1D Si1D C11D C16D -124.73(12) . . . . ?
C31D Si1D C11D C16D -3.27(13) . . . . ?
C21D Si1D C11D C16D 118.96(12) . . . . ?
C1D Si1D C11D C12D 54.72(12) . . . . ?
C31D Si1D C11D C12D 176.17(10) . . . . ?
C21D Si1D C11D C12D -61.59(12) . . . . ?
C16D C11D C12D C13D -0.6(2) . . . . ?
Si1D C11D C12D C13D 179.90(11) . . . . ?
C11D C12D C13D C14D 0.7(2) . . . . ?
C12D C13D C14D C15D -0.2(2) . . . . ?
C13D C14D C15D C16D -0.3(3) . . . . ?
C14D C15D C16D C11D 0.3(3) . . . . ?
C12D C11D C16D C15D 0.1(2) . . . . ?
Si1D C11D C16D C15D 179.59(12) . . . . ?
C1D Si1D C21D C22D -114.49(11) . . . . ?
C31D Si1D C21D C22D 128.21(11) . . . . ?
C11D Si1D C21D C22D 4.67(13) . . . . ?
C1D Si1D C21D C26D 62.07(12) . . . . ?
C31D Si1D C21D C26D -55.23(12) . . . . ?
C11D Si1D C21D C26D -178.77(10) . . . . ?
C26D C21D C22D C23D -0.77(19) . . . . ?
Si1D C21D C22D C23D 175.83(10) . . . . ?
C21D C22D C23D C24D 0.3(2) . . . . ?
C22D C23D C24D C25D 0.5(2) . . . . ?
C23D C24D C25D C26D -0.9(2) . . . . ?
C24D C25D C26D C21D 0.4(2) . . . . ?
C22D C21D C26D C25D 0.4(2) . . . . ?
Si1D C21D C26D C25D -176.31(11) . . . . ?
C1D Si1D C31D C36D 41.25(13) . . . . ?
C11D Si1D C31D C36D -80.76(12) . . . . ?
C21D Si1D C31D C36D 156.18(11) . . . . ?
C1D Si1D C31D C32D -137.11(11) . . . . ?
C11D Si1D C31D C32D 100.88(12) . . . . ?
C21D Si1D C31D C32D -22.18(13) . . . . ?
C36D C31D C32D C33D -0.1(2) . . . . ?
Si1D C31D C32D C33D 178.35(12) . . . . ?
C31D C32D C33D C34D -0.4(2) . . . . ?
C32D C33D C34D C35D 0.6(2) . . . . ?
C33D C34D C35D C36D -0.3(2) . . . . ?
C34D C35D C36D C31D -0.2(2) . . . . ?
C32D C31D C36D C35D 0.4(2) . . . . ?
Si1D C31D C36D C35D -178.04(11) . . . . ?
C3D O1D B1D O2D 12.01(16) . . . . ?
C3D O1D B1D C2D -164.30(13) . . . . ?
C4D O2D B1D O1D 7.69(16) . . . . ?
C4D O2D B1D C2D -175.91(13) . . . . ?
C1D C2D B1D O1D 162.09(14) . . . . ?
C1D C2D B1D O2D -13.9(2) . . . . ?
C1E' Si1E C11E C16E -119.9(13) . . . . ?
C21E Si1E C11E C16E 127.14(11) . . . . ?
C31E Si1E C11E C16E 4.79(13) . . . . ?
C1E Si1E C11E C16E -112.58(17) . . . . ?
C1E' Si1E C11E C12E 58.1(13) . . . . ?
C21E Si1E C11E C12E -54.91(11) . . . . ?
C31E Si1E C11E C12E -177.26(10) . . . . ?
C1E Si1E C11E C12E 65.36(17) . . . . ?
C16E C11E C12E C13E 0.58(19) . . . . ?
Si1E C11E C12E C13E -177.48(10) . . . . ?
C11E C12E C13E C14E -0.3(2) . . . . ?
C12E C13E C14E C15E -0.1(2) . . . . ?
C13E C14E C15E C16E 0.2(2) . . . . ?
C14E C15E C16E C11E 0.1(2) . . . . ?
C12E C11E C16E C15E -0.50(19) . . . . ?
Si1E C11E C16E C15E 177.48(10) . . . . ?
C1E' Si1E C21E C22E -132.9(13) . . . . ?
C11E Si1E C21E C22E -19.14(13) . . . . ?
C31E Si1E C21E C22E 104.19(11) . . . . ?
C1E Si1E C21E C22E -137.82(18) . . . . ?
C1E' Si1E C21E C26E 45.9(13) . . . . ?
C11E Si1E C21E C26E 159.68(11) . . . . ?
C31E Si1E C21E C26E -76.99(12) . . . . ?
C1E Si1E C21E C26E 41.00(19) . . . . ?
C26E C21E C22E C23E -0.1(2) . . . . ?
Si1E C21E C22E C23E 178.80(11) . . . . ?
C21E C22E C23E C24E -0.1(2) . . . . ?
C22E C23E C24E C25E 0.3(2) . . . . ?
C23E C24E C25E C26E -0.3(2) . . . . ?
C24E C25E C26E C21E 0.2(2) . . . . ?
C22E C21E C26E C25E 0.0(2) . . . . ?
Si1E C21E C26E C25E -178.85(11) . . . . ?
C1E' Si1E C31E C32E -117.4(13) . . . . ?
C21E Si1E C31E C32E 0.46(13) . . . . ?
C11E Si1E C31E C32E 122.07(11) . . . . ?
C1E Si1E C31E C32E -119.82(18) . . . . ?
C1E' Si1E C31E C36E 58.3(13) . . . . ?
C21E Si1E C31E C36E 176.17(10) . . . . ?
C11E Si1E C31E C36E -62.22(11) . . . . ?
C1E Si1E C31E C36E 55.88(19) . . . . ?
C36E C31E C32E C33E 0.4(2) . . . . ?
Si1E C31E C32E C33E 176.24(12) . . . . ?
C31E C32E C33E C34E -0.4(2) . . . . ?
C32E C33E C34E C35E 0.5(3) . . . . ?
C33E C34E C35E C36E -0.6(2) . . . . ?
C34E C35E C36E C31E 0.6(2) . . . . ?
C32E C31E C36E C35E -0.51(19) . . . . ?
Si1E C31E C36E C35E -176.40(10) . . . . ?
C21E Si1E C1E C2E 108.1(3) . . . . ?
C11E Si1E C1E C2E -11.1(4) . . . . ?
C31E Si1E C1E C2E -131.8(3) . . . . ?
Si1E C1E C2E B1E 176.48(18) . . . . ?
B1E O1E C3E C5E -93.50(14) . . . . ?
B1E O1E C3E C6E 147.63(14) . . . . ?
B1E O1E C3E C4E 26.03(16) . . . . ?
B1E O2E C4E C8E -96.36(18) . . . . ?
B1E O2E C4E C7E 144.21(18) . . . . ?
B1E O2E C4E C3E 23.61(18) . . . . ?
O1E C3E C4E O2E -29.96(16) . . . . ?
C5E C3E C4E O2E 84.06(16) . . . . ?
C6E C3E C4E O2E -147.96(15) . . . . ?
O1E C3E C4E C8E 84.64(18) . . . . ?
C5E C3E C4E C8E -161.34(16) . . . . ?
C6E C3E C4E C8E -33.4(2) . . . . ?
O1E C3E C4E C7E -146.91(17) . . . . ?
C5E C3E C4E C7E -32.9(2) . . . . ?
C6E C3E C4E C7E 95.1(2) . . . . ?
C4E O2E B1E O1E -8.22(19) . . . . ?
C4E O2E B1E C2E 174.46(16) . . . . ?
C3E O1E B1E O2E -12.43(18) . . . . ?
C3E O1E B1E C2E 164.96(14) . . . . ?
C1E C2E B1E O2E -7.5(3) . . . . ?
C1E C2E B1E O1E 175.4(3) . . . . ?
C21E Si1E C1E' C2E' -119(4) . . . . ?
C11E Si1E C1E' C2E' 125(4) . . . . ?
C31E Si1E C1E' C2E' 2(4) . . . . ?
Si1E C1E' C2E' B1E' -173(2) . . . . ?
B1E' O1E' C3E' C4E' -21.1(18) . . . . ?
B1E' O1E' C3E' C5E' -144.9(15) . . . . ?
B1E' O1E' C3E' C6E' 93.7(16) . . . . ?
B1E' O2E' C4E' C8E' -150.0(14) . . . . ?
B1E' O2E' C4E' C3E' -21.9(16) . . . . ?
B1E' O2E' C4E' C7E' 93.7(13) . . . . ?
C5E' C3E' C4E' C8E' -98(2) . . . . ?
O1E' C3E' C4E' C8E' 145.3(14) . . . . ?
C6E' C3E' C4E' C8E' 34(2) . . . . ?
C5E' C3E' C4E' O2E' 142.0(16) . . . . ?
O1E' C3E' C4E' O2E' 25.4(17) . . . . ?
C6E' C3E' C4E' O2E' -85.4(16) . . . . ?
C5E' C3E' C4E' C7E' 31(2) . . . . ?
O1E' C3E' C4E' C7E' -86.1(15) . . . . ?
C6E' C3E' C4E' C7E' 163.1(13) . . . . ?
C3E' O1E' B1E' O2E' 8.2(17) . . . . ?
C3E' O1E' B1E' C2E' -165.1(14) . . . . ?
C4E' O2E' B1E' O1E' 8.9(16) . . . . ?
C4E' O2E' B1E' C2E' -177.9(13) . . . . ?
C1E' C2E' B1E' O1E' 163(2) . . . . ?
C1E' C2E' B1E' O2E' -10(3) . . . . ?
C1F' Si1F C11F C16F -118.3(6) . . . . ?
C21F Si1F C11F C16F 133.39(11) . . . . ?
C31F Si1F C11F C16F 11.01(13) . . . . ?
C1F Si1F C11F C16F -104.57(14) . . . . ?
C1F' Si1F C11F C12F 58.7(6) . . . . ?
C21F Si1F C11F C12F -49.58(12) . . . . ?
C31F Si1F C11F C12F -171.96(10) . . . . ?
C1F Si1F C11F C12F 72.46(14) . . . . ?
C16F C11F C12F C13F 0.0(2) . . . . ?
Si1F C11F C12F C13F -177.10(11) . . . . ?
C11F C12F C13F C14F 0.4(2) . . . . ?
C12F C13F C14F C15F -0.4(2) . . . . ?
C13F C14F C15F C16F -0.1(2) . . . . ?
C14F C15F C16F C11F 0.6(2) . . . . ?
C12F C11F C16F C15F -0.6(2) . . . . ?
Si1F C11F C16F C15F 176.54(11) . . . . ?
C1F' Si1F C21F C22F -125.9(6) . . . . ?
C31F Si1F C21F C22F 103.15(12) . . . . ?
C11F Si1F C21F C22F -19.46(13) . . . . ?
C1F Si1F C21F C22F -140.30(14) . . . . ?
C1F' Si1F C21F C26F 54.3(6) . . . . ?
C31F Si1F C21F C26F -76.69(12) . . . . ?
C11F Si1F C21F C26F 160.70(11) . . . . ?
C1F Si1F C21F C26F 39.86(15) . . . . ?
C26F C21F C22F C23F -0.7(2) . . . . ?
Si1F C21F C22F C23F 179.49(11) . . . . ?
C21F C22F C23F C24F 0.0(2) . . . . ?
C22F C23F C24F C25F 0.9(2) . . . . ?
C23F C24F C25F C26F -1.2(2) . . . . ?
C24F C25F C26F C21F 0.5(2) . . . . ?
C22F C21F C26F C25F 0.4(2) . . . . ?
Si1F C21F C26F C25F -179.75(12) . . . . ?
C1F' Si1F C31F C32F -129.0(8) . . . . ?
C21F Si1F C31F C32F -8.69(14) . . . . ?
C11F Si1F C31F C32F 114.40(12) . . . . ?
C1F Si1F C31F C32F -128.26(15) . . . . ?
C1F' Si1F C31F C36F 49.3(8) . . . . ?
C21F Si1F C31F C36F 169.60(10) . . . . ?
C11F Si1F C31F C36F -67.30(12) . . . . ?
C1F Si1F C31F C36F 50.03(14) . . . . ?
C36F C31F C32F C33F 0.0(2) . . . . ?
Si1F C31F C32F C33F 178.37(13) . . . . ?
C31F C32F C33F C34F 0.5(3) . . . . ?
C32F C33F C34F C35F -0.7(3) . . . . ?
C33F C34F C35F C36F 0.4(2) . . . . ?
C34F C35F C36F C31F 0.1(2) . . . . ?
C32F C31F C36F C35F -0.4(2) . . . . ?
Si1F C31F C36F C35F -178.75(11) . . . . ?
C21F Si1F C1F C2F 111.6(2) . . . . ?
C31F Si1F C1F C2F -129.2(2) . . . . ?
C11F Si1F C1F C2F -10.7(2) . . . . ?
Si1F C1F C2F B1F 179.01(14) . . . . ?
B1F O1F C3F C5F -93.63(14) . . . . ?
B1F O1F C3F C6F 146.86(15) . . . . ?
B1F O1F C3F C4F 25.59(16) . . . . ?
B1F O2F C4F C7F -95.08(17) . . . . ?
B1F O2F C4F C8F 145.12(18) . . . . ?
B1F O2F C4F C3F 24.46(17) . . . . ?
O1F C3F C4F O2F -30.26(16) . . . . ?
C5F C3F C4F O2F 84.08(16) . . . . ?
C6F C3F C4F O2F -147.74(14) . . . . ?
O1F C3F C4F C7F 84.38(17) . . . . ?
C5F C3F C4F C7F -161.29(15) . . . . ?
C6F C3F C4F C7F -33.1(2) . . . . ?
O1F C3F C4F C8F -147.75(18) . . . . ?
C5F C3F C4F C8F -33.4(2) . . . . ?
C6F C3F C4F C8F 94.8(2) . . . . ?
C4F O2F B1F O1F -9.46(18) . . . . ?
C4F O2F B1F C2F 172.26(15) . . . . ?
C3F O1F B1F O2F -11.36(18) . . . . ?
C3F O1F B1F C2F 166.99(14) . . . . ?
C1F C2F B1F O2F -6.9(3) . . . . ?
C1F C2F B1F O1F 174.9(2) . . . . ?
C21F Si1F C1F' C2F' -112.8(17) . . . . ?
C31F Si1F C1F' C2F' 11(2) . . . . ?
C11F Si1F C1F' C2F' 132.5(17) . . . . ?
Si1F C1F' C2F' B1F' -174.3(12) . . . . ?
B1F' O1F' C3F' C5F' -145.1(13) . . . . ?
B1F' O1F' C3F' C6F' 95.7(13) . . . . ?
B1F' O1F' C3F' C4F' -21.4(15) . . . . ?
B1F' O2F' C4F' C8F' -145.9(13) . . . . ?
B1F' O2F' C4F' C3F' -20.4(14) . . . . ?
B1F' O2F' C4F' C7F' 96.5(13) . . . . ?
O1F' C3F' C4F' O2F' 25.4(15) . . . . ?
C5F' C3F' C4F' O2F' 142.8(15) . . . . ?
C6F' C3F' C4F' O2F' -85.4(14) . . . . ?
O1F' C3F' C4F' C8F' 145.0(12) . . . . ?
C5F' C3F' C4F' C8F' -97.6(19) . . . . ?
C6F' C3F' C4F' C8F' 34.2(19) . . . . ?
O1F' C3F' C4F' C7F' -87.7(15) . . . . ?
C5F' C3F' C4F' C7F' 30(2) . . . . ?
C6F' C3F' C4F' C7F' 161.5(14) . . . . ?
C3F' O1F' B1F' O2F' 9.7(15) . . . . ?
C3F' O1F' B1F' C2F' -165.5(12) . . . . ?
C4F' O2F' B1F' O1F' 7.3(15) . . . . ?
C4F' O2F' B1F' C2F' -177.5(12) . . . . ?
C1F' C2F' B1F' O1F' 160.2(16) . . . . ?
C1F' C2F' B1F' O2F' -15(2) . . . . ?
